data_4127373
loop_
_publ_author_name
'McKay, Alasdair I.'
'Bukvic, Alexander J.'
'Tegner, Bengt E.'
'Burnage, Arron L.'
'Mart\?i Nez-Mart\?i Nez, Antonio J'
'Rees, Nicholas H.'
'Macgregor, Stuart A.'
'Weller, Andrew S.'

_publ_section_title
;
 Room Temperature Acceptorless Alkane Dehydrogenation from Molecular
 \s-Alkane Complexes.
;
_journal_issue 29
_journal_name_full 'Journal of the American Chemical Society'
_journal_page_first 11700
_journal_page_last 11712
_journal_paper_doi 10.1021/jacs.9b05577
_journal_volume 141
_journal_year 2019
_chemical_formula_moiety '1(C30 H58 P2 Rh), C32 H12 B F24'
_chemical_formula_sum 'C62 H70 B F24 P2 Rh'
_chemical_formula_weight 1446.84
_space_group_crystal_system monoclinic
_space_group_IT_number 14
_space_group_name_Hall '-P 2yn'
_space_group_name_H-M_alt 'P 1 21/n 1'
_symmetry_space_group_name_Hall '-P 2yn'
_symmetry_space_group_name_H-M 'P 1 21/n 1'
_atom_sites_solution_hydrogens geom
_atom_sites_solution_primary dual
_audit_creation_date 2019-01-15
_audit_creation_method
;
Olex2 1.2
(compiled 2018.05.29 svn.r3508 for OlexSys, GUI svn.r5506)
;
_cell_angle_alpha 90
_cell_angle_beta 90.624(2)
_cell_angle_gamma 90
_cell_formula_units_Z 8
_cell_length_a 19.1238(3)
_cell_length_b 34.6204(5)
_cell_length_c 19.5735(3)
_cell_measurement_reflns_used 39184
_cell_measurement_temperature 100(1)
_cell_measurement_theta_max 76.0130
_cell_measurement_theta_min 2.2130
_cell_volume 12958.3(3)
_computing_cell_refinement 'CrysAlisPro 1.171.38.46 (Rigaku OD, 2015)'
_computing_data_collection 'CrysAlisPro 1.171.38.46 (Rigaku OD, 2015)'
_computing_data_reduction 'CrysAlisPro 1.171.38.46 (Rigaku OD, 2015)'
_computing_molecular_graphics 'Olex2 (Dolomanov et al., 2009)'
_computing_publication_material 'Olex2 (Dolomanov et al., 2009)'
_computing_structure_refinement 'ShelXL (Sheldrick, 2015)'
_computing_structure_solution 'ShelXT (Sheldrick, 2015)'
_diffrn_ambient_environment N~2~
_diffrn_ambient_temperature 100(1)
_diffrn_detector 'CCD plate'
_diffrn_detector_area_resol_mean 10.4102
_diffrn_detector_type Atlas
_diffrn_measured_fraction_theta_full 0.999
_diffrn_measured_fraction_theta_max 0.999
_diffrn_measurement_details
;
List of Runs (angles in degrees, time in seconds):

  # Type    Start    End  Width  t~exp~   \w     \q     \k     \f   Frames
--------------------------------------------------------------------------
  1  \w    -79.00 -23.00   1.00   10.00    --  -42.41 -38.00  30.00   56
  2  \w   -112.00 -80.00   1.00   10.00    --  -42.41 -38.00  30.00   32
  3  \w    -44.00  25.00   1.00   10.00    --  -42.41  38.00-180.00   69
  4  \w     60.00 109.00   1.00   10.00    --   42.41 178.00  60.00   49
  5  \w     98.00 137.00   1.00   40.00    --  111.00 125.00 -60.00   39
  6  \w    137.00 174.00   1.00   40.00    --  111.00 125.00 -90.00   37
  7  \w    140.00 167.00   1.00   40.00    --  111.00 125.00-120.00   27
  8  \w    143.00 178.00   1.00   40.00    --  111.00  45.00   0.00   35
  9  \w     95.00 123.00   1.00   40.00    --  111.00 125.00-120.00   28
 10  \w     36.00  83.00   1.00   40.00    --  111.00 -30.00 -90.00   47
 11  \w     61.00  86.00   1.00   40.00    --  111.00 -45.00-180.00   25
 12  \w     36.00  90.00   1.00   40.00    --  111.00 -30.00-150.00   54
 13  \w     47.00 105.00   1.00   40.00    --  111.00 -77.00   0.00   58
 14  \w     72.00  98.00   1.00   40.00    --  111.00 -45.00  90.00   26
 15  \w     40.00  92.00   1.00   40.00    --  111.00 -45.00 150.00   52
 16  \w    -96.00 -20.00   1.00   10.00    --  -42.41 -38.00 -60.00   76
 17  \w   -113.00 -16.00   1.00   10.00    --  -42.41 -57.00-150.00   97
 18  \w      2.00  76.00   1.00   10.00    --   42.41 -99.00  90.00   74
 19  \w    100.00 127.00   1.00   10.00    --   42.41 178.00 -30.00   27
 20  \w     67.00  97.00   1.00   40.00    --  111.00 -95.00-180.00   30
 21  \w     96.00 127.00   1.00   40.00    --  111.00 125.00  90.00   31
 22  \w     65.00 117.00   1.00   40.00    --  111.00-125.00 -30.00   52
 23  \w    153.00 178.00   1.00   40.00    --  111.00 125.00   0.00   25
 24  \w     42.00  91.00   1.00   40.00    --  111.00 -30.00  60.00   49
 25  \w     89.00 120.00   1.00   40.00    --  111.00-125.00 150.00   31
 26  \w     62.00 105.00   1.00   40.00    --  111.00-125.00   0.00   43
 27  \w     87.00 138.00   1.00   40.00    --  111.00 -77.00  90.00   51
 28  \w     40.00  94.00   1.00   40.00    --  111.00 -45.00   0.00   54
 29  \w     65.00 121.00   1.00   40.00    --  111.00-125.00  30.00   56
 30  \w    106.00 133.00   1.00   40.00    --  111.00 125.00  30.00   27
 31  \w     95.00 134.00   1.00   40.00    --  111.00 125.00   0.00   39
 32  \w    128.00 170.00   1.00   40.00    --  111.00  45.00 -30.00   42
 33  \w    141.00 178.00   1.00   40.00    --  111.00 125.00  30.00   37
 34  \w     44.00  73.00   1.00   40.00    --  111.00 -77.00  30.00   29
 35  \w     75.00 129.00   1.00   40.00    --  111.00 -77.00  30.00   54
 36  \w     88.00 125.00   1.00   40.00    --  111.00  30.00 120.00   37
 37  \w    138.00 165.00   1.00   40.00    --  111.00  30.00 120.00   27
 38  \w     96.00 121.00   1.00   40.00    --  111.00-125.00-150.00   25
 39  \w     43.00  70.00   1.00   40.00    --  111.00 -77.00  90.00   27
 40  \w     92.00 117.00   1.00   40.00    --  111.00  45.00 -30.00   25
 41  \w    148.00 174.00   1.00   40.00    --  111.00 125.00  90.00   26
 42  \w     45.00  72.00   1.00   40.00    --  111.00-125.00 -90.00   27
 43  \w     87.00 121.00   1.00   40.00    --  111.00-125.00 -90.00   34
 44  \w     73.00 168.00   1.00   40.00    --  111.00  15.00  60.00   95
 45  \w     39.00  66.00   1.00   40.00    --  111.00-125.00-150.00   27
 46  \w     55.00  85.00   1.00   40.00    --  111.00 -30.00 -60.00   30
 47  \w     64.00  91.00   1.00   40.00    --  111.00 -30.00 120.00   27
 48  \w     55.00  82.00   1.00   40.00    --  111.00 -45.00-120.00   27
 49  \w     96.00 121.00   1.00   40.00    --  111.00-125.00  60.00   25
 50  \w     96.00 121.00   1.00   40.00    --  111.00-125.00  90.00   25
 51  \w    131.00 158.00   1.00   40.00    --  111.00  45.00 -90.00   27
 52  \w     47.00  72.00   1.00   40.00    --  111.00 -30.00   0.00   25
;
_diffrn_measurement_device 'four-circle diffractometer'
_diffrn_measurement_device_type 'SuperNova, Dual, Cu at zero, Atlas'
_diffrn_measurement_method '\w scans'
_diffrn_orient_matrix_type 'CrysAlisPro convention (1999,Acta A55,543-557)'
_diffrn_orient_matrix_UB_11 -0.0144213000
_diffrn_orient_matrix_UB_12 0.0215964000
_diffrn_orient_matrix_UB_13 0.0672036000
_diffrn_orient_matrix_UB_21 -0.0779624000
_diffrn_orient_matrix_UB_22 -0.0109303000
_diffrn_orient_matrix_UB_23 -0.0057732000
_diffrn_orient_matrix_UB_31 0.0144504000
_diffrn_orient_matrix_UB_32 -0.0373370000
_diffrn_orient_matrix_UB_33 0.0405215000
_diffrn_radiation_monochromator mirror
_diffrn_radiation_probe x-ray
_diffrn_radiation_type CuK\a
_diffrn_radiation_wavelength 1.54184
_diffrn_reflns_av_R_equivalents 0.0943
_diffrn_reflns_av_unetI/netI 0.0488
_diffrn_reflns_Laue_measured_fraction_full 0.999
_diffrn_reflns_Laue_measured_fraction_max 0.999
_diffrn_reflns_limit_h_max 23
_diffrn_reflns_limit_h_min -22
_diffrn_reflns_limit_k_max 31
_diffrn_reflns_limit_k_min -42
_diffrn_reflns_limit_l_max 23
_diffrn_reflns_limit_l_min -23
_diffrn_reflns_number 160559
_diffrn_reflns_point_group_measured_fraction_full 0.999
_diffrn_reflns_point_group_measured_fraction_max 0.999
_diffrn_reflns_theta_full 67.684
_diffrn_reflns_theta_max 70.076
_diffrn_reflns_theta_min 4.448
_diffrn_source 'micro-focus sealed X-ray tube'
_diffrn_source_type 'SuperNova (Cu) X-ray Source'
_exptl_absorpt_coefficient_mu 3.561
_exptl_absorpt_correction_T_max 1.00000
_exptl_absorpt_correction_T_min 0.59675
_exptl_absorpt_correction_type multi-scan
_exptl_absorpt_process_details
;
CrysAlisPro 1.171.38.46 (Rigaku Oxford Diffraction, 2015)
Empirical absorption correction using spherical harmonics,
 implemented in SCALE3 ABSPACK scaling algorithm.
;
_exptl_crystal_colour red
_exptl_crystal_colour_primary red
_exptl_crystal_density_diffrn 1.483
_exptl_crystal_description block
_exptl_crystal_F_000 5904
_exptl_crystal_size_max 0.16
_exptl_crystal_size_mid 0.14
_exptl_crystal_size_min 0.12
_refine_diff_density_max 3.419
_refine_diff_density_min -1.759
_refine_diff_density_rms 0.144
_refine_ls_extinction_method none
_refine_ls_goodness_of_fit_ref 1.059
_refine_ls_hydrogen_treatment constr
_refine_ls_matrix_type full
_refine_ls_number_parameters 1939
_refine_ls_number_reflns 24598
_refine_ls_number_restraints 1706
_refine_ls_restrained_S_all 1.040
_refine_ls_R_factor_all 0.1054
_refine_ls_R_factor_gt 0.0949
_refine_ls_shift/su_max 0.002
_refine_ls_shift/su_mean 0.000
_refine_ls_structure_factor_coef Fsqd
_refine_ls_weighting_details 'w=1/[\s^2^(Fo^2^)+(0.1157P)^2^+92.2620P] where P=(Fo^2^+2Fc^2^)/3'
_refine_ls_weighting_scheme calc
_refine_ls_wR_factor_gt 0.2456
_refine_ls_wR_factor_ref 0.2543
_reflns_Friedel_coverage 0.000
_reflns_number_gt 20416
_reflns_number_total 24598
_reflns_threshold_expression 'I > 2\s(I)'
_cod_data_source_file ja9b05577_si_002.cif
_cod_data_source_block 1-C4H10
_cod_database_code 4127373
_shelx_shelxl_version_number 2018/1
_chemical_oxdiff_formula 'C54 H66 Rh1 B1 F24 P2'
_shelx_space_group_comment
;
The symmetry employed for this shelxl refinement is uniquely defined
by the following loop, which should always be used as a source of
symmetry information in preference to the above space-group names.
They are only intended as comments.
;
_shelx_estimated_absorpt_t_max 0.675
_shelx_estimated_absorpt_t_min 0.600
_reflns_odcompleteness_completeness 99.96
_reflns_odcompleteness_iscentric 1
_reflns_odcompleteness_theta 74.33
_olex2_refinement_description
;
1. Fixed Uiso
 At 1.2 times of:
  All C(H) groups, All C(H,H) groups
 At 1.5 times of:
  All C(H,H,H) groups
2. Restrained distances
 P2A-C25B \\sim P2A-C25A
 with sigma of 0.02
 C25B-C26B \\sim C25A-C26A \\sim C26B-C27B \\sim C26A-C27A \\sim C27B-C28B
\\sim C27A-C28A \\sim C29B-
 C28B \\sim C29A-C28A \\sim C29A-C30A \\sim C29B-C30B \\sim C30B-C25B \\sim
C30A-C25A
 with sigma of 0.02
 C26B-C30B \\sim C30B-C28B
 with sigma of 0.04
 C25B-C29A \\sim C29A-C27B
 with sigma of 0.04
 C26A-C30A \\sim C30A-C28A
 with sigma of 0.04
 C25A-C29A \\sim C29A-C27A
 with sigma of 0.04
 C1C-C2B \\sim C1B-C2B
 with sigma of 0.02
 C3C-C2B \\sim C3B-C2B
 with sigma of 0.02
 P1A-C7B \\sim P1A-C7A
 with sigma of 0.02
 C8B-C7B \\sim C8A-C7A \\sim C9A-C8A \\sim C9B-C8B \\sim C10B-C9B \\sim
C10A-C9A \\sim C11A-C10A ~
 C11B-C10B \\sim C12A-C11A \\sim C12B-C11B \\sim C12A-C7A \\sim C12B-C7B
 with sigma of 0.02
 C7B-C11B \\sim C11B-C9B
 with sigma of 0.04
 C12B-C8B \\sim C8B-C10B
 with sigma of 0.04
 C7A-C11A \\sim C11A-C9A
 with sigma of 0.04
 C8A-C12B \\sim C12B-C10A
 with sigma of 0.04
 C4B-C2B \\sim C4C-C2B
 with sigma of 0.02
 F1-F2 \\sim F1-F3 \\sim F2-F3 \\sim F3AA-F1AA \\sim F3AA-F2AA \\sim F1AA-F2AA
 with sigma of 0.04
 C37-F1 \\sim C37-F2 \\sim C37-F3 \\sim C37-F3AA \\sim C37-F1AA \\sim C37-F2AA
 with sigma of 0.02
 F17-F18 \\sim F17-F16 \\sim F17B-F18B \\sim F17B-F16B \\sim F18B-F16B \\sim
F18-F16
 with sigma of 0.04
 C54-F17 \\sim C54-F17B \\sim C54-F18B \\sim C54-F18 \\sim C54-F16B \\sim
C54-F16
 with sigma of 0.02
 F13-F14 \\sim F13-F15 \\sim F14-F15 \\sim F13B-F14B \\sim F13B-F15B \\sim
F14B-F15B
 with sigma of 0.04
 C53-F13 \\sim C53-F14 \\sim C53-F15 \\sim C53-F13B \\sim C53-F14B \\sim
C53-F15B
 with sigma of 0.02
 F1A-F2A \\sim F1A-F3A \\sim F2A-F3A \\sim F2B-F1B \\sim F2B-F3B \\sim F1B-F3B
 with sigma of 0.04
 C37A-F1A \\sim C37A-F2A \\sim C37A-F3A \\sim C37A-F2B \\sim C37A-F1B \\sim
C37A-F3B
 with sigma of 0.02
 F13A-F14A \\sim F13A-F15A \\sim F14A-F15A \\sim F13C-F15C \\sim F13C-F14C
\\sim F15C-F14C
 with sigma of 0.04
 C53A-F13A \\sim C53A-F14A \\sim C53A-F15A \\sim C53A-F13C \\sim C53A-F15C
\\sim C53A-F14C
 with sigma of 0.02
 C2-C1A \\sim C1-C2
 with sigma of 0.02
 C4-C2 \\sim C4A-C2
 with sigma of 0.02
 C3A-C2 \\sim C3-C2
 with sigma of 0.02
3. Uiso/Uaniso restraints and constraints
C25A \\sim C26A \\sim C27A \\sim C28A \\sim C29A \\sim C30A \\sim C25B \\sim
C26B \\sim C27B \\sim C28B \\sim C29B \\sim C30B: within 2A with sigma of 0.04
and sigma for terminal atoms of 0.08
C7A \\sim C8A \\sim C9A \\sim C10A \\sim C11A \\sim C12A \\sim C7B \\sim C8B
\\sim C9B \\sim C10B \\sim C11B \\sim C12B: within 2A with sigma of 0.04 and
sigma for terminal atoms of 0.08
C2B \\sim C1C \\sim C3C \\sim C4C \\sim C1B \\sim C3B \\sim C4B: within 2A with
sigma of 0.04 and sigma for terminal atoms of 0.08
C37 \\sim F1 \\sim F2 \\sim F3 \\sim F1AA \\sim F2AA \\sim F3AA: within 2A with
sigma of 0.01 and sigma for terminal atoms of 0.01
C54 \\sim F16 \\sim F17 \\sim F18 \\sim F16B \\sim F17B \\sim F18B: within 2A
with sigma of 0.01 and sigma for terminal atoms of 0.01
C53 \\sim F13 \\sim F14 \\sim F15 \\sim F13B \\sim F14B \\sim F15B: within 2A
with sigma of 0.04 and sigma for terminal atoms of 0.08
C37A \\sim F1A \\sim F2A \\sim F3A \\sim F1B \\sim F2B \\sim F3B: within 2A
with sigma of 0.01 and sigma for terminal atoms of 0.01
C53A \\sim F13A \\sim F14A \\sim F15A \\sim F13C \\sim F14C \\sim F15C: within
2A with sigma of 0.01 and sigma for terminal atoms of 0.01
C2 \\sim C1 \\sim C3 \\sim C4 \\sim C1A \\sim C3A \\sim C4A: within 2A with
sigma of 0.04 and sigma for terminal atoms of 0.08
Uanis(C25A) \\sim Ueq, Uanis(C30A) \\sim Ueq, Uanis(C29A) \\sim Ueq,
Uanis(C28A) \\sim Ueq, Uanis(C27A) \\sim Ueq, Uanis(C26A) \\sim Ueq,
Uanis(C26B) \\sim Ueq, Uanis(C27B) \\sim Ueq, Uanis(C25B) \\sim Ueq,
Uanis(C30B) \\sim Ueq, Uanis(C29B) \\sim Ueq, Uanis(C28B) \\sim Ueq: with sigma
of 0.01 and sigma for terminal atoms of 0.01
Uanis(C1C) \\sim Ueq, Uanis(C1B) \\sim Ueq: with sigma of 0.01 and sigma for
terminal atoms of 0.014
Uanis(C7A) \\sim Ueq, Uanis(C12A) \\sim Ueq, Uanis(C11A) \\sim Ueq, Uanis(C10A)
\\sim Ueq, Uanis(C8A) \\sim Ueq, Uanis(C9A) \\sim Ueq, Uanis(C7B) \\sim Ueq,
Uanis(C8B) \\sim Ueq, Uanis(C9B) \\sim Ueq, Uanis(C10B) \\sim Ueq, Uanis(C11B)
\\sim Ueq, Uanis(C12B) \\sim Ueq: with sigma of 0.01 and sigma for terminal
atoms of 0.01
Uanis(F13) \\sim Ueq, Uanis(F13B) \\sim Ueq, Uanis(F14B) \\sim Ueq, Uanis(F14)
\\sim Ueq, Uanis(F15) \\sim Ueq, Uanis(F15B) \\sim Ueq: with sigma of 0.01 and
sigma for terminal atoms of 0.02
Uanis(F15C) \\sim Ueq: with sigma of 0.01 and sigma for terminal atoms of 0.02
4. Rigid body (RIGU) restrains
 C25A, C26A, C27A, C28A, C29A, C30A, C25B, C26B, C27B, C28B, C29B, C30B
 with sigma for 1-2 distances of 0.004 and sigma for 1-3 distances of 0.004
 C7A, C8A, C9A, C10A, C11A, C12A, C7B, C8B, C9B, C10B, C11B, C12B
 with sigma for 1-2 distances of 0.004 and sigma for 1-3 distances of 0.004
 C2B, C1C, C3C, C4C, C1B, C3B, C4B
 with sigma for 1-2 distances of 0.004 and sigma for 1-3 distances of 0.004
 C37, F1, F2, F3, F1AA, F2AA, F3AA
 with sigma for 1-2 distances of 0.004 and sigma for 1-3 distances of 0.004
 C54, F16, F17, F18, F16B, F17B, F18B
 with sigma for 1-2 distances of 0.004 and sigma for 1-3 distances of 0.004
 C53, F13, F14, F15, F13B, F14B, F15B
 with sigma for 1-2 distances of 0.004 and sigma for 1-3 distances of 0.004
 C37A, F1A, F2A, F3A, F1B, F2B, F3B
 with sigma for 1-2 distances of 0.004 and sigma for 1-3 distances of 0.004
 C53A, F13A, F14A, F15A, F13C, F14C, F15C
 with sigma for 1-2 distances of 0.004 and sigma for 1-3 distances of 0.004
 C2, C1, C3, C4, C1A, C3A, C4A
 with sigma for 1-2 distances of 0.004 and sigma for 1-3 distances of 0.004
5. Others
 Sof(C25B)=Sof(H25B)=Sof(C26B)=Sof(H26E)=Sof(H26F)=Sof(C27B)=Sof(H27E)=
 Sof(H27F)=Sof(C28B)=Sof(H28E)=Sof(H28F)=Sof(C29B)=Sof(H29E)=Sof(H29F)=
 Sof(C30B)=Sof(H30E)=Sof(H30F)=1-FVAR(1)
 Sof(C25A)=Sof(H25A)=Sof(C26A)=Sof(H26C)=Sof(H26D)=Sof(C27A)=Sof(H27C)=
 Sof(H27D)=Sof(C28A)=Sof(H28C)=Sof(H28D)=Sof(C29A)=Sof(H29C)=Sof(H29D)=
 Sof(C30A)=Sof(H30C)=Sof(H30D)=FVAR(1)
 Sof(H2C)=Sof(C1B)=Sof(H1D)=Sof(H1E)=Sof(H1F)=Sof(C3B)=Sof(H3D)=Sof(H3E)=
 Sof(H3F)=Sof(C4B)=Sof(H4D)=Sof(H4E)=Sof(H4F)=1-FVAR(2)
 Sof(H2D)=Sof(C1C)=Sof(H1AD)=Sof(H1AE)=Sof(H1AF)=Sof(C3C)=Sof(H3AD)=Sof(H3AE)=
 Sof(H3AF)=Sof(C4C)=Sof(H4AD)=Sof(H4AE)=Sof(H4AF)=FVAR(2)
 Sof(C7B)=Sof(H7B)=Sof(C8B)=Sof(H8BA)=Sof(H8BB)=Sof(C9B)=Sof(H9BA)=Sof(H9BB)=
 Sof(C10B)=Sof(H10E)=Sof(H10F)=Sof(C11B)=Sof(H11E)=Sof(H11F)=Sof(C12B)=
 Sof(H12E)=Sof(H12F)=1-FVAR(3)
 Sof(C7A)=Sof(H7A)=Sof(C8A)=Sof(H8AA)=Sof(H8AB)=Sof(C9A)=Sof(H9AA)=Sof(H9AB)=
 Sof(C10A)=Sof(H10C)=Sof(H10D)=Sof(C11A)=Sof(H11C)=Sof(H11D)=Sof(C12A)=
 Sof(H12C)=Sof(H12D)=FVAR(3)
 Sof(H2B)=Sof(C1A)=Sof(H1AA)=Sof(H1AB)=Sof(H1AC)=Sof(C3A)=Sof(H3AA)=Sof(H3AB)=
 Sof(H3AC)=Sof(C4A)=Sof(H0AA)=Sof(H2AA)=Sof(H4AA)=1-FVAR(4)
 Sof(H2A)=Sof(C1)=Sof(H1A)=Sof(H1B)=Sof(H1C)=Sof(C3)=Sof(H3A)=Sof(H3B)=
 Sof(H3C)=Sof(C4)=Sof(H4A)=Sof(H4B)=Sof(H4C)=FVAR(4)
 Sof(F16B)=Sof(F17B)=Sof(F18B)=1-FVAR(5)
 Sof(F16)=Sof(F17)=Sof(F18)=FVAR(5)
 Sof(F1AA)=Sof(F2AA)=Sof(F3AA)=1-FVAR(6)
 Sof(F1)=Sof(F2)=Sof(F3)=FVAR(6)
 Sof(F13B)=Sof(F14B)=Sof(F15B)=1-FVAR(7)
 Sof(F13)=Sof(F14)=Sof(F15)=FVAR(7)
 Sof(F1B)=Sof(F2B)=Sof(F3B)=1-FVAR(8)
 Sof(F1A)=Sof(F2A)=Sof(F3A)=FVAR(8)
 Sof(F13C)=Sof(F14C)=Sof(F15C)=1-FVAR(9)
 Sof(F13A)=Sof(F14A)=Sof(F15A)=FVAR(9)
6.a Ternary CH refined with riding coordinates:
 C2B(H2D), C2B(H2C), C13A(H13A), C19A(H19A), C7A(H7A), C25A(H25A), C7B(H7B),
 C25B(H25B), C2(H2A), C2(H2B), C7(H7), C13(H13), C19(H19), C25(H25)
6.b Secondary CH2 refined with riding coordinates:
 C5A(H5AA,H5AB), C6A(H6AA,H6AB), C14A(H14C,H14D), C15A(H15C,H15D), C16A(H16C,
 H16D), C17A(H17C,H17D), C18A(H18C,H18D), C20A(H20C,H20D), C21A(H21C,H21D),
 C22A(H22C,H22D), C23A(H23C,H23D), C24A(H24C,H24D), C8A(H8AA,H8AB), C9A(H9AA,
 H9AB), C10A(H10C,H10D), C11A(H11C,H11D), C12A(H12C,H12D), C26A(H26C,H26D),
 C27A(H27C,H27D), C28A(H28C,H28D), C29A(H29C,H29D), C30A(H30C,H30D), C8B(H8BA,
 H8BB), C9B(H9BA,H9BB), C10B(H10E,H10F), C11B(H11E,H11F), C12B(H12E,H12F),
 C26B(H26E,H26F), C27B(H27E,H27F), C28B(H28E,H28F), C29B(H29E,H29F), C30B(H30E,
 H30F), C5(H5B,H5A), C6(H6A,H6B), C8(H8A,H8B), C9(H9A,H9B), C10(H10A,H10B),
 C11(H11A,H11B), C12(H12A,H12B), C14(H14A,H14B), C15(H15A,H15B), C16(H16A,H16B),
  C17(H17A,H17B), C18(H18A,H18B), C20(H20A,H20B), C21(H21A,H21B), C22(H22A,
 H22B), C23(H23A,H23B), C24(H24A,H24B), C26(H26B,H26A), C27(H27A,H27B),
 C28(H28A,H28B), C29(H29A,H29B), C30(H30A,H30B)
6.c Aromatic/amide H refined with riding coordinates:
 C32(H32), C32A(H32A), C34(H34), C34A(H34A), C36(H36), C36A(H36A), C40(H40),
 C40A(H40A), C42(H42), C42A(H42A), C44(H44), C44A(H44A), C48(H48), C48A(H48A),
 C50(H50), C50A(H50A), C52(H52), C52A(H52A), C56(H56), C56A(H56A), C58(H58),
 C58A(H58A), C60(H60), C60A(H60A)
6.d Idealised Me refined as rotating group:
 C1C(H1AD,H1AE,H1AF), C3C(H3AD,H3AE,H3AF), C4C(H4AD,H4AE,H4AF), C1B(H1D,H1E,
 H1F), C3B(H3D,H3E,H3F), C4B(H4D,H4E,H4F), C1(H1A,H1B,H1C), C3(H3A,H3B,H3C),
 C4(H4A,H4B,H4C), C1A(H1AA,H1AB,H1AC), C3A(H3AA,H3AB,H3AC), C4A(H0AA,H2AA,H4AA)
;
_olex2_submission_special_instructions 'No special instructions were received'
_oxdiff_exptl_absorpt_empirical_details
;
Empirical correction (ABSPACK) includes:
- Absorption correction using spherical harmonics
- Frame scaling
- Detector area scaling
;
_oxdiff_exptl_absorpt_empirical_full_max 2.146
_oxdiff_exptl_absorpt_empirical_full_min 0.571

loop_
_space_group_symop_operation_xyz
'x, y, z'
'-x+1/2, y+1/2, -z+1/2'
'-x, -y, -z'
'x-1/2, -y-1/2, z-1/2'

loop_
_atom_site_label
_atom_site_type_symbol
_atom_site_fract_x
_atom_site_fract_y
_atom_site_fract_z
_atom_site_U_iso_or_equiv
_atom_site_adp_type
_atom_site_occupancy
_atom_site_site_symmetry_order
_atom_site_calc_flag
_atom_site_refinement_flags_posn
_atom_site_refinement_flags_adp
_atom_site_refinement_flags_occupancy
_atom_site_disorder_assembly
_atom_site_disorder_group
Rh1 Rh 0.22808(2) 0.27180(2) -0.20827(2) 0.01987(13) Uani 1 1 d . . . . .
Rh1A Rh 0.74710(2) 0.52269(2) 0.75060(2) 0.02386(13) Uani 1 1 d . . . . .
P1A P 0.73175(7) 0.47487(4) 0.82167(7) 0.0174(3) Uani 1 1 d D . . . .
P2A P 0.76739(7) 0.47773(4) 0.67474(7) 0.0194(3) Uani 1 1 d D . . . .
C2B C 0.7494(5) 0.5908(2) 0.7190(4) 0.0491(18) Uani 1 1 d D U . . .
H2D H 0.754105 0.564746 0.697357 0.059 Uiso 0.44(4) 1 calc R . P A 1
H2C H 0.760664 0.564948 0.699031 0.059 Uiso 0.56(4) 1 calc R . P A 2
C5A C 0.7567(3) 0.42795(17) 0.7846(3) 0.0240(12) Uani 1 1 d . . . . .
H5AA H 0.806323 0.422381 0.795458 0.029 Uiso 1 1 calc R . . . .
H5AB H 0.727734 0.407154 0.804430 0.029 Uiso 1 1 calc R . . . .
C6A C 0.7458(3) 0.42910(17) 0.7070(3) 0.0242(12) Uani 1 1 d . . . . .
H6AA H 0.696561 0.422822 0.695526 0.029 Uiso 1 1 calc R . . . .
H6AB H 0.776149 0.409637 0.685108 0.029 Uiso 1 1 calc R . . . .
C13A C 0.7840(3) 0.48104(16) 0.9003(3) 0.0202(11) Uani 1 1 d . . . . .
H13A H 0.764183 0.503954 0.924465 0.024 Uiso 1 1 calc R . . . .
C14A C 0.8608(3) 0.49082(19) 0.8854(3) 0.0265(12) Uani 1 1 d . . . . .
H14C H 0.883335 0.468489 0.862963 0.032 Uiso 1 1 calc R . . . .
H14D H 0.862773 0.513072 0.853690 0.032 Uiso 1 1 calc R . . . .
C15A C 0.9005(3) 0.5007(2) 0.9516(3) 0.0317(14) Uani 1 1 d . . . . .
H15C H 0.950354 0.505380 0.941236 0.038 Uiso 1 1 calc R . . . .
H15D H 0.881027 0.524609 0.971455 0.038 Uiso 1 1 calc R . . . .
C16A C 0.8948(3) 0.4678(2) 1.0033(3) 0.0310(14) Uani 1 1 d . . . . .
H16C H 0.920239 0.444970 0.985780 0.037 Uiso 1 1 calc R . . . .
H16D H 0.917604 0.475744 1.046678 0.037 Uiso 1 1 calc R . . . .
C17A C 0.8196(3) 0.4564(2) 1.0173(3) 0.0289(13) Uani 1 1 d . . . . .
H17C H 0.795814 0.477865 1.041146 0.035 Uiso 1 1 calc R . . . .
H17D H 0.818968 0.433531 1.047544 0.035 Uiso 1 1 calc R . . . .
C18A C 0.7798(3) 0.44714(18) 0.9504(3) 0.0247(12) Uani 1 1 d . . . . .
H18C H 0.800099 0.423796 0.929233 0.030 Uiso 1 1 calc R . . . .
H18D H 0.730168 0.441670 0.960672 0.030 Uiso 1 1 calc R . . . .
C19A C 0.7158(3) 0.48503(17) 0.5956(3) 0.0213(11) Uani 1 1 d . . . . .
H19A H 0.734366 0.509025 0.573812 0.026 Uiso 1 1 calc R . . . .
C20A C 0.6384(3) 0.4928(2) 0.6108(3) 0.0288(13) Uani 1 1 d . . . . .
H20C H 0.617418 0.469707 0.632141 0.035 Uiso 1 1 calc R . . . .
H20D H 0.634676 0.514580 0.643445 0.035 Uiso 1 1 calc R . . . .
C21A C 0.5985(3) 0.5027(2) 0.5449(3) 0.0327(14) Uani 1 1 d . . . . .
H21C H 0.548360 0.506506 0.555254 0.039 Uiso 1 1 calc R . . . .
H21D H 0.616732 0.527164 0.525917 0.039 Uiso 1 1 calc R . . . .
C22A C 0.6059(3) 0.4707(2) 0.4924(3) 0.0289(13) Uani 1 1 d . . . . .
H22C H 0.582913 0.447052 0.509561 0.035 Uiso 1 1 calc R . . . .
H22D H 0.581688 0.478479 0.449590 0.035 Uiso 1 1 calc R . . . .
C23A C 0.6815(3) 0.46180(19) 0.4771(3) 0.0266(12) Uani 1 1 d . . . . .
H23C H 0.702761 0.484246 0.453909 0.032 Uiso 1 1 calc R . . . .
H23D H 0.683674 0.439442 0.445688 0.032 Uiso 1 1 calc R . . . .
C24A C 0.7236(3) 0.45260(18) 0.5426(3) 0.0236(12) Uani 1 1 d . . . . .
H24C H 0.706890 0.427974 0.562275 0.028 Uiso 1 1 calc R . . . .
H24D H 0.773608 0.449456 0.531217 0.028 Uiso 1 1 calc R . . . .
C1C C 0.7135(15) 0.5860(6) 0.7887(10) 0.040(5) Uani 0.44(4) 1 d D U P A 1
H1AD H 0.742103 0.569191 0.818130 0.060 Uiso 0.44(4) 1 calc GR . P A 1
H1AE H 0.667270 0.574314 0.781869 0.060 Uiso 0.44(4) 1 calc GR . P A 1
H1AF H 0.708428 0.611302 0.810377 0.060 Uiso 0.44(4) 1 calc GR . P A 1
C3C C 0.8210(14) 0.6078(13) 0.728(2) 0.078(9) Uani 0.44(4) 1 d D U P A 1
H3AD H 0.840696 0.599671 0.772255 0.117 Uiso 0.44(4) 1 calc GR . P A 1
H3AE H 0.817860 0.636061 0.726800 0.117 Uiso 0.44(4) 1 calc GR . P A 1
H3AF H 0.851289 0.598854 0.691278 0.117 Uiso 0.44(4) 1 calc GR . P A 1
C4C C 0.704(2) 0.6162(9) 0.6724(18) 0.083(8) Uani 0.44(4) 1 d D U P A 1
H4AD H 0.665728 0.600866 0.653401 0.125 Uiso 0.44(4) 1 calc GR . P A 1
H4AE H 0.732972 0.626195 0.635094 0.125 Uiso 0.44(4) 1 calc GR . P A 1
H4AF H 0.685590 0.637802 0.698781 0.125 Uiso 0.44(4) 1 calc GR . P A 1
C7A C 0.6408(8) 0.4734(7) 0.8517(16) 0.023(5) Uani 0.42(4) 1 d D U P B 1
H7A H 0.641000 0.459143 0.896209 0.027 Uiso 0.42(4) 1 calc R . P B 1
C8A C 0.6157(9) 0.5144(7) 0.8660(14) 0.031(4) Uani 0.42(4) 1 d D U P B 1
H8AA H 0.614875 0.529695 0.823240 0.037 Uiso 0.42(4) 1 calc R . P B 1
H8AB H 0.647768 0.527287 0.898978 0.037 Uiso 0.42(4) 1 calc R . P B 1
C9A C 0.5422(9) 0.5119(7) 0.8956(13) 0.033(4) Uani 0.42(4) 1 d D U P B 1
H9AA H 0.523308 0.538366 0.901105 0.040 Uiso 0.42(4) 1 calc R . P B 1
H9AB H 0.544950 0.499888 0.941420 0.040 Uiso 0.42(4) 1 calc R . P B 1
C10A C 0.4919(16) 0.4883(8) 0.8498(18) 0.032(5) Uani 0.42(4) 1 d D U P B 1
H10C H 0.447154 0.485305 0.874206 0.039 Uiso 0.42(4) 1 calc R . P B 1
H10D H 0.482181 0.503335 0.807840 0.039 Uiso 0.42(4) 1 calc R . P B 1
C11A C 0.5169(14) 0.4483(7) 0.8289(15) 0.030(4) Uani 0.42(4) 1 d D U P B 1
H11C H 0.485804 0.437793 0.792698 0.036 Uiso 0.42(4) 1 calc R . P B 1
H11D H 0.515599 0.430643 0.868602 0.036 Uiso 0.42(4) 1 calc R . P B 1
C12A C 0.5918(13) 0.4513(8) 0.8024(14) 0.024(4) Uani 0.42(4) 1 d D U P B 1
H12C H 0.591119 0.464585 0.757605 0.028 Uiso 0.42(4) 1 calc R . P B 1
H12D H 0.610563 0.424941 0.795295 0.028 Uiso 0.42(4) 1 calc R . P B 1
C25A C 0.8589(5) 0.4791(4) 0.6469(8) 0.020(3) Uani 0.594(19) 1 d D U P C 1
H25A H 0.861105 0.466119 0.601343 0.024 Uiso 0.594(19) 1 calc R . P C 1
C26A C 0.8830(5) 0.5210(3) 0.6376(7) 0.035(3) Uani 0.594(19) 1 d D U P C 1
H26C H 0.883484 0.534460 0.682188 0.041 Uiso 0.594(19) 1 calc R . P C 1
H26D H 0.850249 0.534782 0.606543 0.041 Uiso 0.594(19) 1 calc R . P C 1
C27A C 0.9568(5) 0.5210(4) 0.6072(7) 0.038(3) Uani 0.594(19) 1 d D U P C 1
H27C H 0.956241 0.507586 0.562566 0.045 Uiso 0.594(19) 1 calc R . P C 1
H27D H 0.972627 0.547897 0.599887 0.045 Uiso 0.594(19) 1 calc R . P C 1
C28A C 1.0072(8) 0.5004(4) 0.6566(8) 0.034(3) Uani 0.594(19) 1 d D U P C 1
H28C H 1.008163 0.514091 0.700969 0.041 Uiso 0.594(19) 1 calc R . P C 1
H28D H 1.054982 0.500738 0.637749 0.041 Uiso 0.594(19) 1 calc R . P C 1
C29A C 0.9836(10) 0.4583(5) 0.6674(12) 0.032(4) Uani 0.594(19) 1 d D U P C 1
H29C H 1.016165 0.445300 0.699554 0.038 Uiso 0.594(19) 1 calc R . P C 1
H29D H 0.984737 0.444306 0.623317 0.038 Uiso 0.594(19) 1 calc R . P C 1
C30A C 0.9088(9) 0.4572(5) 0.6962(10) 0.025(3) Uani 0.594(19) 1 d D U P C 1
H30C H 0.908185 0.469387 0.741885 0.030 Uiso 0.594(19) 1 calc R . P C 1
H30D H 0.893265 0.430038 0.700924 0.030 Uiso 0.594(19) 1 calc R . P C 1
C1B C 0.7467(14) 0.5863(4) 0.7981(6) 0.042(4) Uani 0.56(4) 1 d D U P A 2
H1D H 0.714518 0.565324 0.809751 0.062 Uiso 0.56(4) 1 calc GR . P A 2
H1E H 0.730255 0.610468 0.818442 0.062 Uiso 0.56(4) 1 calc GR . P A 2
H1F H 0.793527 0.580269 0.815861 0.062 Uiso 0.56(4) 1 calc GR . P A 2
C3B C 0.8086(13) 0.6175(8) 0.7036(18) 0.074(7) Uani 0.56(4) 1 d D U P A 2
H3D H 0.851833 0.607250 0.723911 0.110 Uiso 0.56(4) 1 calc GR . P A 2
H3E H 0.798803 0.643009 0.722895 0.110 Uiso 0.56(4) 1 calc GR . P A 2
H3F H 0.813837 0.619656 0.654042 0.110 Uiso 0.56(4) 1 calc GR . P A 2
C4B C 0.6790(11) 0.6037(8) 0.6896(13) 0.070(6) Uani 0.56(4) 1 d D U P A 2
H4D H 0.641410 0.589109 0.711236 0.105 Uiso 0.56(4) 1 calc GR . P A 2
H4E H 0.677884 0.599095 0.640188 0.105 Uiso 0.56(4) 1 calc GR . P A 2
H4F H 0.672528 0.631372 0.698425 0.105 Uiso 0.56(4) 1 calc GR . P A 2
C7B C 0.6410(6) 0.4675(5) 0.8522(10) 0.023(3) Uani 0.58(4) 1 d D U P B 2
H7B H 0.640639 0.445124 0.884564 0.027 Uiso 0.58(4) 1 calc R . P B 2
C8B C 0.6153(6) 0.5037(5) 0.8896(10) 0.033(3) Uani 0.58(4) 1 d D U P B 2
H8BA H 0.645671 0.508065 0.930176 0.039 Uiso 0.58(4) 1 calc R . P B 2
H8BB H 0.620479 0.526225 0.859010 0.039 Uiso 0.58(4) 1 calc R . P B 2
C9B C 0.5397(7) 0.5015(6) 0.9127(9) 0.039(3) Uani 0.58(4) 1 d D U P B 2
H9BA H 0.526933 0.525761 0.936295 0.047 Uiso 0.58(4) 1 calc R . P B 2
H9BB H 0.534184 0.479881 0.945301 0.047 Uiso 0.58(4) 1 calc R . P B 2
C10B C 0.4915(12) 0.4954(7) 0.8506(13) 0.040(4) Uani 0.58(4) 1 d D U P B 2
H10E H 0.442081 0.493585 0.864860 0.048 Uiso 0.58(4) 1 calc R . P B 2
H10F H 0.496121 0.516910 0.817738 0.048 Uiso 0.58(4) 1 calc R . P B 2
C11B C 0.5154(10) 0.4575(6) 0.8187(11) 0.036(4) Uani 0.58(4) 1 d D U P B 2
H11E H 0.483544 0.450895 0.780211 0.043 Uiso 0.58(4) 1 calc R . P B 2
H11F H 0.511796 0.436628 0.853159 0.043 Uiso 0.58(4) 1 calc R . P B 2
C12B C 0.5903(10) 0.4589(7) 0.7926(9) 0.029(4) Uani 0.58(4) 1 d D U P B 2
H12E H 0.594301 0.479359 0.757470 0.034 Uiso 0.58(4) 1 calc R . P B 2
H12F H 0.602459 0.433922 0.771364 0.034 Uiso 0.58(4) 1 calc R . P B 2
C25B C 0.8580(8) 0.4699(6) 0.6440(13) 0.029(4) Uani 0.406(19) 1 d D U P C 2
H25B H 0.858950 0.446413 0.614374 0.035 Uiso 0.406(19) 1 calc R . P C 2
C26B C 0.8809(8) 0.5054(6) 0.6019(11) 0.041(4) Uani 0.406(19) 1 d D U P C 2
H26E H 0.849755 0.507866 0.561426 0.049 Uiso 0.406(19) 1 calc R . P C 2
H26F H 0.875309 0.528921 0.630025 0.049 Uiso 0.406(19) 1 calc R . P C 2
C27B C 0.9573(8) 0.5027(7) 0.5780(11) 0.043(4) Uani 0.406(19) 1 d D U P C 2
H27E H 0.961550 0.481133 0.545187 0.052 Uiso 0.406(19) 1 calc R . P C 2
H27F H 0.969635 0.526881 0.553896 0.052 Uiso 0.406(19) 1 calc R . P C 2
C28B C 1.0090(13) 0.4964(8) 0.6376(12) 0.039(5) Uani 0.406(19) 1 d D U P C 2
H28E H 1.056564 0.492246 0.619539 0.046 Uiso 0.406(19) 1 calc R . P C 2
H28F H 1.010110 0.519604 0.667111 0.046 Uiso 0.406(19) 1 calc R . P C 2
C29B C 0.9869(16) 0.4612(8) 0.6796(17) 0.033(5) Uani 0.406(19) 1 d D U P C 2
H29E H 1.018282 0.458591 0.719881 0.039 Uiso 0.406(19) 1 calc R . P C 2
H29F H 0.991607 0.437578 0.651519 0.039 Uiso 0.406(19) 1 calc R . P C 2
C30B C 0.9109(14) 0.4649(9) 0.7037(14) 0.025(5) Uani 0.406(19) 1 d D U P C 2
H30E H 0.907341 0.487330 0.734715 0.030 Uiso 0.406(19) 1 calc R . P C 2
H30F H 0.898467 0.441466 0.729931 0.030 Uiso 0.406(19) 1 calc R . P C 2
P1 P 0.21421(7) 0.22349(4) -0.13804(7) 0.0182(3) Uani 1 1 d . . . . .
P2 P 0.24931(7) 0.22748(4) -0.28524(7) 0.0180(3) Uani 1 1 d . . . . .
F4 F 0.1783(2) 0.32913(13) 0.0123(2) 0.0442(10) Uani 1 1 d . . . . .
F4A F 0.6980(2) 0.58271(14) -0.0287(2) 0.0465(11) Uani 1 1 d . . . . .
F5 F 0.1010(2) 0.30780(14) 0.0807(2) 0.0456(11) Uani 1 1 d . . . . .
F5A F 0.6199(2) 0.55890(15) 0.0358(2) 0.0544(13) Uani 1 1 d . . . . .
F6 F 0.1464(3) 0.36427(13) 0.0949(3) 0.0562(13) Uani 1 1 d . . . . .
F6A F 0.6618(3) 0.61566(14) 0.0544(3) 0.0686(17) Uani 1 1 d . . . . .
F7 F 0.1749(2) 0.14216(12) 0.0933(2) 0.0383(9) Uani 1 1 d . . . . .
F7A F 0.6716(2) 0.39031(12) 0.0450(2) 0.0409(9) Uani 1 1 d . . . . .
F8 F 0.0783(3) 0.17003(18) 0.0742(2) 0.0754(19) Uani 1 1 d . . . . .
F8A F 0.5996(2) 0.43602(13) 0.0257(2) 0.0444(10) Uani 1 1 d . . . . .
F9 F 0.0818(2) 0.11289(14) 0.1202(2) 0.0540(13) Uani 1 1 d . . . . .
F9A F 0.5624(3) 0.38118(18) 0.0619(2) 0.0684(17) Uani 1 1 d . . . . .
F10 F -0.0330(2) 0.13989(14) 0.3335(2) 0.0498(11) Uani 1 1 d . . . . .
F10A F 0.4976(2) 0.38210(14) 0.2972(2) 0.0463(11) Uani 1 1 d . . . . .
F11 F -0.0123(3) 0.19419(16) 0.3810(3) 0.0706(17) Uani 1 1 d . . . . .
F11A F 0.5071(3) 0.43854(15) 0.3412(3) 0.0601(14) Uani 1 1 d . . . . .
F12 F 0.0482(3) 0.1451(2) 0.4088(3) 0.0763(19) Uani 1 1 d . . . . .
F12A F 0.5805(3) 0.39468(16) 0.3683(2) 0.0569(13) Uani 1 1 d . . . . .
F16A F 0.5287(2) 0.54792(16) 0.3626(3) 0.0699(17) Uani 1 1 d . . . . .
F17A F 0.5636(2) 0.60339(17) 0.3344(3) 0.0727(18) Uani 1 1 d . . . . .
F18A F 0.5630(3) 0.58630(18) 0.4386(2) 0.0664(16) Uani 1 1 d . . . . .
F19 F 0.4867(2) 0.12927(13) 0.2382(2) 0.0437(10) Uani 1 1 d . . . . .
F19A F 1.0166(2) 0.38625(14) 0.2011(2) 0.0476(11) Uani 1 1 d . . . . .
F20 F 0.4836(3) 0.18615(14) 0.1935(3) 0.0569(13) Uani 1 1 d . . . . .
F20A F 0.9389(3) 0.39306(18) 0.1231(2) 0.0679(16) Uani 1 1 d . . . . .
F21 F 0.4087(3) 0.14362(15) 0.1635(2) 0.0540(12) Uani 1 1 d . . . . .
F21A F 1.0017(3) 0.44101(15) 0.1521(3) 0.0633(15) Uani 1 1 d . . . . .
F22 F 0.3091(2) 0.14489(12) 0.4869(2) 0.0438(10) Uani 1 1 d . . . . .
F22A F 0.8059(2) 0.39621(11) 0.4373(2) 0.0368(9) Uani 1 1 d . . . . .
F23 F 0.3817(2) 0.19054(13) 0.5035(2) 0.0452(10) Uani 1 1 d . . . . .
F23A F 0.9016(3) 0.42490(18) 0.4565(2) 0.0694(17) Uani 1 1 d . . . . .
F24 F 0.4184(3) 0.13459(17) 0.4726(2) 0.0663(16) Uani 1 1 d . . . . .
F24A F 0.9003(2) 0.36649(14) 0.4153(2) 0.0554(13) Uani 1 1 d . . . . .
C2 C 0.2311(4) 0.34024(19) -0.2382(4) 0.0374(15) Uani 1 1 d D U . . .
H2A H 0.241875 0.314592 -0.259106 0.045 Uiso 0.67(4) 1 calc R . P D 1
H2B H 0.236257 0.314202 -0.259700 0.045 Uiso 0.33(4) 1 calc R . P D 2
C5 C 0.2391(3) 0.17685(17) -0.1763(3) 0.0243(12) Uani 1 1 d . . . . .
H5B H 0.288752 0.171181 -0.165361 0.029 Uiso 1 1 calc R . . . .
H5A H 0.210129 0.155921 -0.156928 0.029 Uiso 1 1 calc R . . . .
C6 C 0.2285(3) 0.17850(16) -0.2542(3) 0.0233(11) Uani 1 1 d . . . . .
H6A H 0.179369 0.172045 -0.265987 0.028 Uiso 1 1 calc R . . . .
H6B H 0.259226 0.159370 -0.276429 0.028 Uiso 1 1 calc R . . . .
C7 C 0.1243(3) 0.21679(18) -0.1073(3) 0.0248(12) Uani 1 1 d . . . . .
H7 H 0.124045 0.193365 -0.077399 0.030 Uiso 1 1 calc R . . . .
C8 C 0.0728(3) 0.2095(2) -0.1670(3) 0.0305(13) Uani 1 1 d . . . . .
H8A H 0.075533 0.231180 -0.199945 0.037 Uiso 1 1 calc R . . . .
H8B H 0.086075 0.185529 -0.191102 0.037 Uiso 1 1 calc R . . . .
C9 C -0.0026(3) 0.2059(2) -0.1410(4) 0.0398(17) Uani 1 1 d . . . . .
H9A H -0.034892 0.202310 -0.180395 0.048 Uiso 1 1 calc R . . . .
H9B H -0.006205 0.182819 -0.111349 0.048 Uiso 1 1 calc R . . . .
C10 C -0.0241(3) 0.2419(2) -0.1007(4) 0.0423(17) Uani 1 1 d . . . . .
H10A H -0.022428 0.264922 -0.130725 0.051 Uiso 1 1 calc R . . . .
H10B H -0.072658 0.238931 -0.084435 0.051 Uiso 1 1 calc R . . . .
C11 C 0.0253(3) 0.2476(2) -0.0398(4) 0.0413(17) Uani 1 1 d . . . . .
H11A H 0.021291 0.225305 -0.008373 0.050 Uiso 1 1 calc R . . . .
H11B H 0.011947 0.271192 -0.014578 0.050 Uiso 1 1 calc R . . . .
C12 C 0.1010(3) 0.2512(2) -0.0641(4) 0.0382(16) Uani 1 1 d . . . . .
H12A H 0.105695 0.275160 -0.091293 0.046 Uiso 1 1 calc R . . . .
H12B H 0.132416 0.253501 -0.023696 0.046 Uiso 1 1 calc R . . . .
C13 C 0.2679(3) 0.23021(17) -0.0603(3) 0.0209(11) Uani 1 1 d . . . . .
H13 H 0.250810 0.254392 -0.038063 0.025 Uiso 1 1 calc R . . . .
C14 C 0.3453(3) 0.23707(19) -0.0769(3) 0.0271(12) Uani 1 1 d . . . . .
H14A H 0.365089 0.213575 -0.098136 0.032 Uiso 1 1 calc R . . . .
H14B H 0.349260 0.258557 -0.110015 0.032 Uiso 1 1 calc R . . . .
C15 C 0.3869(3) 0.2469(2) -0.0117(3) 0.0319(14) Uani 1 1 d . . . . .
H15A H 0.436787 0.250506 -0.023147 0.038 Uiso 1 1 calc R . . . .
H15B H 0.369346 0.271471 0.007495 0.038 Uiso 1 1 calc R . . . .
C16 C 0.3803(3) 0.2152(2) 0.0409(3) 0.0315(14) Uani 1 1 d . . . . .
H16A H 0.405293 0.222958 0.083346 0.038 Uiso 1 1 calc R . . . .
H16B H 0.402424 0.191354 0.023589 0.038 Uiso 1 1 calc R . . . .
C17 C 0.3034(3) 0.20716(19) 0.0570(3) 0.0262(12) Uani 1 1 d . . . . .
H17A H 0.300709 0.185100 0.089055 0.031 Uiso 1 1 calc R . . . .
H17B H 0.283184 0.230016 0.079841 0.031 Uiso 1 1 calc R . . . .
C18 C 0.2603(3) 0.19791(18) -0.0073(3) 0.0248(12) Uani 1 1 d . . . . .
H18A H 0.210419 0.195048 0.004844 0.030 Uiso 1 1 calc R . . . .
H18B H 0.276321 0.173169 -0.027075 0.030 Uiso 1 1 calc R . . . .
C19 C 0.1987(3) 0.23494(17) -0.3648(3) 0.0220(11) Uani 1 1 d . . . . .
H19 H 0.219923 0.257666 -0.388299 0.026 Uiso 1 1 calc R . . . .
C20 C 0.2025(3) 0.20112(18) -0.4147(3) 0.0262(12) Uani 1 1 d . . . . .
H20A H 0.180498 0.178064 -0.394065 0.031 Uiso 1 1 calc R . . . .
H20B H 0.252031 0.194927 -0.423849 0.031 Uiso 1 1 calc R . . . .
C21 C 0.1649(3) 0.21116(19) -0.4818(3) 0.0280(13) Uani 1 1 d . . . . .
H21A H 0.165854 0.188472 -0.512528 0.034 Uiso 1 1 calc R . . . .
H21B H 0.189910 0.232556 -0.504467 0.034 Uiso 1 1 calc R . . . .
C22 C 0.0889(4) 0.2231(2) -0.4699(3) 0.0335(14) Uani 1 1 d . . . . .
H22A H 0.067442 0.231559 -0.513689 0.040 Uiso 1 1 calc R . . . .
H22B H 0.062094 0.200626 -0.453062 0.040 Uiso 1 1 calc R . . . .
C23 C 0.0850(3) 0.2560(2) -0.4179(3) 0.0329(14) Uani 1 1 d . . . . .
H23A H 0.107040 0.279374 -0.437204 0.039 Uiso 1 1 calc R . . . .
H23B H 0.035412 0.262022 -0.408745 0.039 Uiso 1 1 calc R . . . .
C24 C 0.1217(3) 0.24549(19) -0.3511(3) 0.0278(13) Uani 1 1 d . . . . .
H24A H 0.097745 0.223294 -0.329726 0.033 Uiso 1 1 calc R . . . .
H24B H 0.119699 0.267618 -0.319160 0.033 Uiso 1 1 calc R . . . .
C25 C 0.3412(3) 0.22680(17) -0.3145(3) 0.0224(12) Uani 1 1 d . . . . .
H25 H 0.341927 0.214191 -0.360471 0.027 Uiso 1 1 calc R . . . .
C26 C 0.3665(4) 0.2684(2) -0.3230(4) 0.0407(17) Uani 1 1 d . . . . .
H26B H 0.366406 0.281552 -0.278060 0.049 Uiso 1 1 calc R . . . .
H26A H 0.334120 0.282482 -0.353951 0.049 Uiso 1 1 calc R . . . .
C27 C 0.4403(3) 0.2692(2) -0.3523(5) 0.0448(19) Uani 1 1 d . . . . .
H27A H 0.439360 0.258059 -0.398862 0.054 Uiso 1 1 calc R . . . .
H27B H 0.456362 0.296289 -0.355708 0.054 Uiso 1 1 calc R . . . .
C28 C 0.4909(3) 0.2467(2) -0.3083(4) 0.0390(16) Uani 1 1 d . . . . .
H28A H 0.496165 0.259603 -0.263378 0.047 Uiso 1 1 calc R . . . .
H28B H 0.537278 0.246257 -0.330252 0.047 Uiso 1 1 calc R . . . .
C29 C 0.4657(3) 0.2059(2) -0.2979(4) 0.0401(16) Uani 1 1 d . . . . .
H29A H 0.498353 0.192245 -0.266697 0.048 Uiso 1 1 calc R . . . .
H29B H 0.465503 0.192185 -0.342308 0.048 Uiso 1 1 calc R . . . .
C30 C 0.3919(3) 0.2050(2) -0.2680(3) 0.0321(14) Uani 1 1 d . . . . .
H30A H 0.376239 0.177911 -0.263098 0.038 Uiso 1 1 calc R . . . .
H30B H 0.392502 0.217039 -0.222077 0.038 Uiso 1 1 calc R . . . .
C31 C 0.2538(3) 0.27018(15) 0.2189(3) 0.0182(11) Uani 1 1 d . . . . .
C31A C 0.7702(3) 0.52131(15) 0.1768(3) 0.0165(10) Uani 1 1 d . . . . .
C32 C 0.3218(3) 0.28363(16) 0.2075(3) 0.0204(11) Uani 1 1 d . . . . .
H32 H 0.358546 0.275109 0.236854 0.025 Uiso 1 1 calc R . . . .
C32A C 0.8384(3) 0.53562(16) 0.1674(3) 0.0181(10) Uani 1 1 d . . . . .
H32A H 0.874746 0.527156 0.197229 0.022 Uiso 1 1 calc R . . . .
C33 C 0.3373(3) 0.30883(17) 0.1551(3) 0.0249(12) Uani 1 1 d . . . . .
C33A C 0.8541(3) 0.56174(16) 0.1158(3) 0.0212(11) Uani 1 1 d . . . . .
C34 C 0.2856(3) 0.32266(17) 0.1116(3) 0.0234(11) Uani 1 1 d . . . . .
H34 H 0.296392 0.339750 0.075204 0.028 Uiso 1 1 calc R . . . .
C34A C 0.8034(3) 0.57550(16) 0.0716(3) 0.0217(11) Uani 1 1 d . . . . .
H34A H 0.814601 0.592925 0.035838 0.026 Uiso 1 1 calc R . . . .
C35 C 0.2176(3) 0.31068(16) 0.1229(3) 0.0215(11) Uani 1 1 d . . . . .
C35A C 0.7344(3) 0.56279(16) 0.0812(3) 0.0199(11) Uani 1 1 d . . . . .
C36 C 0.2021(3) 0.28505(16) 0.1744(3) 0.0202(11) Uani 1 1 d . . . . .
H36 H 0.154906 0.277144 0.180100 0.024 Uiso 1 1 calc R . . . .
C36A C 0.7191(3) 0.53650(16) 0.1327(3) 0.0180(10) Uani 1 1 d . . . . .
H36A H 0.671975 0.528523 0.138209 0.022 Uiso 1 1 calc R . . . .
C37 C 0.4109(3) 0.32294(18) 0.1467(3) 0.0361(12) Uani 1 1 d D U . . .
C37A C 0.9276(3) 0.57656(17) 0.1083(3) 0.0340(12) Uani 1 1 d D U . . .
C38 C 0.1611(3) 0.32761(19) 0.0788(3) 0.0285(13) Uani 1 1 d . . . . .
C38A C 0.6779(3) 0.57953(18) 0.0371(3) 0.0264(12) Uani 1 1 d . . . . .
C39 C 0.1696(3) 0.21214(16) 0.2664(3) 0.0187(11) Uani 1 1 d . . . . .
C39A C 0.6859(3) 0.46292(15) 0.2213(3) 0.0175(10) Uani 1 1 d . . . . .
C40 C 0.1643(3) 0.19418(16) 0.2026(3) 0.0214(11) Uani 1 1 d . . . . .
H40 H 0.196019 0.201372 0.167778 0.026 Uiso 1 1 calc R . . . .
C40A C 0.6749(3) 0.44757(16) 0.1557(3) 0.0195(11) Uani 1 1 d . . . . .
H40A H 0.704043 0.455914 0.119555 0.023 Uiso 1 1 calc R . . . .
C41 C 0.1142(3) 0.16621(16) 0.1883(3) 0.0216(11) Uani 1 1 d . . . . .
C41A C 0.6228(3) 0.42053(17) 0.1418(3) 0.0216(11) Uani 1 1 d . . . . .
C42 C 0.0656(3) 0.15529(17) 0.2375(3) 0.0262(12) Uani 1 1 d . . . . .
H42 H 0.030713 0.136524 0.227563 0.031 Uiso 1 1 calc R . . . .
C42A C 0.5793(3) 0.40710(17) 0.1923(3) 0.0242(12) Uani 1 1 d . . . . .
H42A H 0.543892 0.388584 0.182626 0.029 Uiso 1 1 calc R . . . .
C43 C 0.0699(3) 0.17278(17) 0.3016(3) 0.0240(12) Uani 1 1 d . . . . .
C43A C 0.5891(3) 0.42163(17) 0.2577(3) 0.0229(11) Uani 1 1 d . . . . .
C44 C 0.1214(3) 0.20005(16) 0.3148(3) 0.0233(11) Uani 1 1 d . . . . .
H44 H 0.123987 0.211072 0.359253 0.028 Uiso 1 1 calc R . . . .
C44A C 0.6418(3) 0.44853(16) 0.2718(3) 0.0202(11) Uani 1 1 d . . . . .
H44A H 0.647882 0.457375 0.317449 0.024 Uiso 1 1 calc R . . . .
C45 C 0.1114(3) 0.1483(2) 0.1193(3) 0.0315(14) Uani 1 1 d . . . . .
C45A C 0.6132(3) 0.40684(19) 0.0697(3) 0.0298(13) Uani 1 1 d . . . . .
C46 C 0.0184(4) 0.1626(2) 0.3559(4) 0.0419(18) Uani 1 1 d . . . . .
C46A C 0.5438(3) 0.4092(2) 0.3155(3) 0.0319(14) Uani 1 1 d . . . . .
C47 C 0.2146(3) 0.27142(15) 0.3463(3) 0.0191(11) Uani 1 1 d . . . . .
C47A C 0.7326(3) 0.52047(15) 0.3032(3) 0.0167(10) Uani 1 1 d . . . . .
C48 C 0.2647(3) 0.28461(16) 0.3929(3) 0.0216(11) Uani 1 1 d . . . . .
H48 H 0.311803 0.276278 0.388476 0.026 Uiso 1 1 calc R . . . .
C48A C 0.7846(3) 0.53374(15) 0.3491(3) 0.0193(11) Uani 1 1 d . . . . .
H48A H 0.831583 0.525636 0.342976 0.023 Uiso 1 1 calc R . . . .
C49 C 0.2476(3) 0.30985(16) 0.4461(3) 0.0244(12) Uani 1 1 d . . . . .
C49A C 0.7690(3) 0.55857(16) 0.4035(3) 0.0222(11) Uani 1 1 d . . . . .
C50 C 0.1802(3) 0.32365(17) 0.4538(3) 0.0268(12) Uani 1 1 d . . . . .
H50 H 0.168560 0.340440 0.490298 0.032 Uiso 1 1 calc R . . . .
C50A C 0.7009(3) 0.57120(17) 0.4141(3) 0.0251(12) Uani 1 1 d . . . . .
H50A H 0.690034 0.587416 0.451674 0.030 Uiso 1 1 calc R . . . .
C51 C 0.1302(3) 0.31196(17) 0.4058(3) 0.0267(12) Uani 1 1 d . . . . .
C51A C 0.6498(3) 0.55954(17) 0.3686(3) 0.0232(11) Uani 1 1 d . . . . .
C52 C 0.1472(3) 0.28657(17) 0.3536(3) 0.0232(11) Uani 1 1 d . . . . .
H52 H 0.111898 0.279224 0.321676 0.028 Uiso 1 1 calc R . . . .
C52A C 0.6649(3) 0.53484(16) 0.3146(3) 0.0191(11) Uani 1 1 d . . . . .
H52A H 0.628133 0.527429 0.284282 0.023 Uiso 1 1 calc R . . . .
C53 C 0.3037(3) 0.32173(18) 0.4960(3) 0.0378(14) Uani 1 1 d D U . . .
C53A C 0.8264(3) 0.57122(18) 0.4506(3) 0.0380(12) Uani 1 1 d D U . . .
C54 C 0.0577(3) 0.32759(18) 0.4105(3) 0.0375(12) Uani 1 1 d D U . . .
C54A C 0.5769(3) 0.57452(19) 0.3761(3) 0.0312(14) Uani 1 1 d . . . . .
C55 C 0.2991(3) 0.21277(16) 0.3048(3) 0.0196(11) Uani 1 1 d . . . . .
C55A C 0.8152(3) 0.46215(15) 0.2589(3) 0.0175(10) Uani 1 1 d . . . . .
C56 C 0.3449(3) 0.19773(16) 0.2562(3) 0.0221(11) Uani 1 1 d . . . . .
H56 H 0.340596 0.206076 0.210096 0.026 Uiso 1 1 calc R . . . .
C56A C 0.8640(3) 0.44915(16) 0.2124(3) 0.0202(11) Uani 1 1 d . . . . .
H56A H 0.862835 0.459302 0.167331 0.024 Uiso 1 1 calc R . . . .
C57 C 0.3965(3) 0.17097(17) 0.2731(3) 0.0240(12) Uani 1 1 d . . . . .
C57A C 0.9150(3) 0.42168(16) 0.2293(3) 0.0220(11) Uani 1 1 d . . . . .
C58 C 0.4060(3) 0.15799(17) 0.3399(3) 0.0236(11) Uani 1 1 d . . . . .
H58 H 0.442010 0.140220 0.351594 0.028 Uiso 1 1 calc R . . . .
C58A C 0.9182(3) 0.40564(17) 0.2941(3) 0.0240(12) Uani 1 1 d . . . . .
H58A H 0.952855 0.387095 0.306004 0.029 Uiso 1 1 calc R . . . .
C59 C 0.3605(3) 0.17215(17) 0.3887(3) 0.0224(11) Uani 1 1 d . . . . .
C59A C 0.8691(3) 0.41764(16) 0.3405(3) 0.0218(11) Uani 1 1 d . . . . .
C60 C 0.3082(3) 0.19855(16) 0.3712(3) 0.0212(11) Uani 1 1 d . . . . .
H60 H 0.277542 0.207252 0.405789 0.025 Uiso 1 1 calc R . . . .
C60A C 0.8193(3) 0.44527(16) 0.3239(3) 0.0200(11) Uani 1 1 d . . . . .
H60A H 0.786861 0.453016 0.357675 0.024 Uiso 1 1 calc R . . . .
C61 C 0.4442(3) 0.1574(2) 0.2182(3) 0.0323(14) Uani 1 1 d . . . . .
C61A C 0.9684(4) 0.4105(2) 0.1771(3) 0.0344(15) Uani 1 1 d . . . . .
C62 C 0.3685(4) 0.1606(2) 0.4620(4) 0.0343(15) Uani 1 1 d . . . . .
C62A C 0.8709(3) 0.4012(2) 0.4115(3) 0.0316(14) Uani 1 1 d . . . . .
B1 B 0.2342(3) 0.24172(19) 0.2839(3) 0.0196(12) Uani 1 1 d . . . . .
B1A B 0.7512(3) 0.49197(18) 0.2390(3) 0.0174(11) Uani 1 1 d . . . . .
F1 F 0.4558(5) 0.2928(3) 0.1537(7) 0.050(2) Uani 0.579(17) 1 d D U P E 1
F1A F 0.9733(6) 0.5472(3) 0.1167(8) 0.047(2) Uani 0.430(15) 1 d D U P F 1
F2 F 0.4215(7) 0.3369(4) 0.0845(5) 0.044(2) Uani 0.579(17) 1 d D U P E 1
F2A F 0.9386(8) 0.5894(4) 0.0447(6) 0.040(2) Uani 0.430(15) 1 d D U P F 1
F3 F 0.4296(5) 0.3485(3) 0.1931(5) 0.049(2) Uani 0.579(17) 1 d D U P E 1
F3A F 0.9429(7) 0.6034(4) 0.1521(7) 0.050(2) Uani 0.430(15) 1 d D U P F 1
F13 F 0.3574(14) 0.2974(8) 0.5041(18) 0.065(6) Uani 0.48(6) 1 d D U P G 1
F13A F 0.8825(5) 0.5478(3) 0.4532(6) 0.047(2) Uani 0.60(2) 1 d D U P H 1
F14 F 0.3339(14) 0.3546(6) 0.4710(9) 0.048(4) Uani 0.48(6) 1 d D U P G 1
F14A F 0.8545(6) 0.6056(3) 0.4256(5) 0.046(2) Uani 0.60(2) 1 d D U P H 1
F15 F 0.281(2) 0.3311(9) 0.5584(11) 0.043(5) Uani 0.48(6) 1 d D U P G 1
F15A F 0.8075(9) 0.5803(5) 0.5142(6) 0.038(2) Uani 0.60(2) 1 d D U P H 1
F16 F 0.0105(6) 0.3116(4) 0.3692(7) 0.055(2) Uani 0.465(15) 1 d D U P I 1
F17 F 0.0546(6) 0.3656(3) 0.3951(8) 0.051(2) Uani 0.465(15) 1 d D U P I 1
F18 F 0.0309(7) 0.3252(4) 0.4723(5) 0.046(2) Uani 0.465(15) 1 d D U P I 1
C1 C 0.2288(14) 0.3343(4) -0.1598(6) 0.047(4) Uani 0.67(4) 1 d D U P D 1
H1A H 0.197606 0.312646 -0.149260 0.071 Uiso 0.67(4) 1 calc GR . P D 1
H1B H 0.211272 0.357815 -0.137989 0.071 Uiso 0.67(4) 1 calc GR . P D 1
H1C H 0.275912 0.328599 -0.142426 0.071 Uiso 0.67(4) 1 calc GR . P D 1
C3 C 0.2919(9) 0.3672(5) -0.2547(12) 0.055(4) Uani 0.67(4) 1 d D U P D 1
H3A H 0.282172 0.393012 -0.236773 0.082 Uiso 0.67(4) 1 calc GR . P D 1
H3B H 0.297727 0.368549 -0.304296 0.082 Uiso 0.67(4) 1 calc GR . P D 1
H3C H 0.334929 0.357162 -0.233486 0.082 Uiso 0.67(4) 1 calc GR . P D 1
C4 C 0.1623(9) 0.3538(6) -0.2692(11) 0.057(5) Uani 0.67(4) 1 d D U P D 1
H4A H 0.124502 0.336856 -0.254151 0.086 Uiso 0.67(4) 1 calc GR . P D 1
H4B H 0.165173 0.353088 -0.319152 0.086 Uiso 0.67(4) 1 calc GR . P D 1
H4C H 0.152900 0.380337 -0.254336 0.086 Uiso 0.67(4) 1 calc GR . P D 1
F1AA F 0.4164(7) 0.3605(3) 0.1675(9) 0.048(2) Uani 0.421(17) 1 d D U P E 2
F1B F 0.9749(4) 0.5596(3) 0.1479(6) 0.050(2) Uani 0.570(15) 1 d D U P F 2
F2AA F 0.4596(6) 0.3040(5) 0.1818(8) 0.051(2) Uani 0.421(17) 1 d D U P E 2
F2B F 0.9514(6) 0.5755(4) 0.0448(4) 0.044(2) Uani 0.570(15) 1 d D U P F 2
F3AA F 0.4323(10) 0.3246(5) 0.0820(6) 0.042(3) Uani 0.421(17) 1 d D U P E 2
F3B F 0.9317(5) 0.6148(2) 0.1256(6) 0.0447(19) Uani 0.570(15) 1 d D U P F 2
F13B F 0.3363(13) 0.2888(4) 0.5189(8) 0.039(4) Uani 0.52(6) 1 d D U P G 2
F13C F 0.8599(9) 0.5376(4) 0.4748(8) 0.043(2) Uani 0.40(2) 1 d D U P H 2
F14B F 0.3526(11) 0.3449(8) 0.4737(11) 0.059(4) Uani 0.52(6) 1 d D U P G 2
F14C F 0.8750(8) 0.5940(5) 0.4263(9) 0.051(3) Uani 0.40(2) 1 d D U P H 2
F15B F 0.2753(14) 0.3375(8) 0.5525(10) 0.036(4) Uani 0.52(6) 1 d D U P G 2
F15C F 0.7972(14) 0.5850(7) 0.5084(9) 0.034(3) Uani 0.40(2) 1 d D U P H 2
F16B F 0.0101(5) 0.2999(3) 0.3985(7) 0.051(2) Uani 0.535(15) 1 d D U P I 2
F17B F 0.0453(5) 0.3542(4) 0.3646(6) 0.056(2) Uani 0.535(15) 1 d D U P I 2
F18B F 0.0434(7) 0.3410(4) 0.4720(5) 0.051(2) Uani 0.535(15) 1 d D U P I 2
C1A C 0.195(2) 0.3338(9) -0.1682(13) 0.038(6) Uani 0.33(4) 1 d D U P D 2
H1AA H 0.224509 0.317730 -0.138788 0.057 Uiso 0.33(4) 1 calc GR . P D 2
H1AB H 0.149618 0.320892 -0.175643 0.057 Uiso 0.33(4) 1 calc GR . P D 2
H1AC H 0.186897 0.358842 -0.146044 0.057 Uiso 0.33(4) 1 calc GR . P D 2
C3A C 0.3049(13) 0.3571(14) -0.231(3) 0.069(10) Uani 0.33(4) 1 d D U P D 2
H3AA H 0.301888 0.385241 -0.225652 0.103 Uiso 0.33(4) 1 calc GR . P D 2
H3AB H 0.331931 0.350970 -0.271689 0.103 Uiso 0.33(4) 1 calc GR . P D 2
H3AC H 0.328058 0.346001 -0.190532 0.103 Uiso 0.33(4) 1 calc GR . P D 2
C4A C 0.187(2) 0.3644(12) -0.2872(17) 0.060(9) Uani 0.33(4) 1 d D U P D 2
H0AA H 0.216251 0.373836 -0.324429 0.090 Uiso 0.33(4) 1 calc GR . P D 2
H2AA H 0.167098 0.386425 -0.262639 0.090 Uiso 0.33(4) 1 calc GR . P D 2
H4AA H 0.148980 0.348522 -0.306155 0.090 Uiso 0.33(4) 1 calc GR . P D 2

loop_
_atom_site_aniso_label
_atom_site_aniso_U_11
_atom_site_aniso_U_22
_atom_site_aniso_U_33
_atom_site_aniso_U_23
_atom_site_aniso_U_13
_atom_site_aniso_U_12
Rh1 0.0184(2) 0.0270(2) 0.0141(2) -0.00282(14) -0.00300(15) 0.00035(14)
Rh1A 0.0269(3) 0.0265(2) 0.0180(2) 0.00018(15) -0.00961(18) -0.00229(16)
P1A 0.0110(6) 0.0294(7) 0.0118(6) -0.0008(5) -0.0025(5) 0.0005(5)
P2A 0.0107(6) 0.0342(7) 0.0131(6) -0.0001(5) -0.0038(5) -0.0010(5)
C2B 0.062(5) 0.036(4) 0.049(4) 0.004(3) -0.004(4) -0.005(3)
C5A 0.015(3) 0.034(3) 0.022(3) -0.003(2) -0.001(2) 0.002(2)
C6A 0.017(3) 0.034(3) 0.021(3) -0.003(2) -0.005(2) -0.001(2)
C13A 0.015(3) 0.033(3) 0.012(2) -0.001(2) -0.001(2) -0.002(2)
C14A 0.013(3) 0.048(4) 0.019(3) 0.003(2) 0.000(2) -0.006(2)
C15A 0.014(3) 0.058(4) 0.023(3) -0.001(3) -0.006(2) -0.009(3)
C16A 0.016(3) 0.060(4) 0.018(3) 0.001(3) -0.007(2) -0.001(3)
C17A 0.021(3) 0.055(4) 0.011(3) 0.002(2) -0.001(2) -0.004(3)
C18A 0.017(3) 0.044(3) 0.013(3) 0.004(2) -0.002(2) -0.006(2)
C19A 0.013(3) 0.037(3) 0.014(3) 0.000(2) 0.001(2) -0.001(2)
C20A 0.018(3) 0.051(4) 0.018(3) -0.003(2) 0.003(2) 0.005(3)
C21A 0.015(3) 0.061(4) 0.021(3) 0.000(3) -0.002(2) 0.008(3)
C22A 0.013(3) 0.060(4) 0.014(3) -0.003(3) -0.001(2) 0.000(2)
C23A 0.019(3) 0.049(4) 0.012(3) -0.002(2) -0.005(2) 0.000(2)
C24A 0.015(3) 0.040(3) 0.016(3) -0.004(2) -0.005(2) 0.002(2)
C1C 0.047(9) 0.030(7) 0.044(7) -0.007(5) -0.001(6) 0.001(7)
C3C 0.089(12) 0.08(2) 0.07(2) 0.000(14) 0.006(11) -0.041(14)
C4C 0.103(17) 0.057(15) 0.090(17) 0.039(13) 0.006(15) 0.012(14)
C7A 0.014(6) 0.035(7) 0.019(7) -0.001(6) -0.005(5) -0.003(5)
C8A 0.023(5) 0.037(7) 0.033(8) -0.004(6) -0.002(5) 0.002(5)
C9A 0.022(6) 0.045(7) 0.032(8) 0.001(6) -0.003(5) 0.006(5)
C10A 0.018(6) 0.042(7) 0.036(7) 0.012(6) -0.004(5) 0.001(5)
C11A 0.020(6) 0.035(7) 0.035(8) 0.016(6) -0.006(5) -0.006(5)
C12A 0.020(6) 0.027(7) 0.023(7) 0.006(6) -0.005(5) -0.008(5)
C25A 0.012(4) 0.037(5) 0.012(5) -0.001(4) 0.001(3) 0.001(3)
C26A 0.017(4) 0.041(5) 0.045(6) 0.012(5) -0.001(4) 0.002(4)
C27A 0.018(4) 0.049(6) 0.046(6) 0.012(5) 0.003(4) -0.001(4)
C28A 0.020(5) 0.048(5) 0.035(6) -0.003(5) -0.001(5) -0.001(4)
C29A 0.017(5) 0.047(5) 0.032(8) 0.000(5) -0.002(5) 0.004(4)
C30A 0.019(5) 0.030(7) 0.026(6) 0.000(5) -0.003(4) 0.004(4)
C1B 0.050(8) 0.029(6) 0.045(5) -0.013(5) 0.000(5) -0.002(6)
C3B 0.085(11) 0.054(12) 0.082(19) 0.001(11) 0.010(11) -0.024(10)
C4B 0.072(9) 0.072(15) 0.065(13) -0.003(10) -0.007(9) 0.021(10)
C7B 0.014(5) 0.035(6) 0.020(6) 0.000(5) -0.005(4) 0.005(4)
C8B 0.023(4) 0.036(6) 0.038(7) -0.004(5) 0.000(4) 0.001(4)
C9B 0.027(5) 0.052(7) 0.038(6) 0.005(5) 0.002(4) 0.004(5)
C10B 0.019(5) 0.052(7) 0.049(6) 0.010(6) -0.002(5) 0.006(5)
C11B 0.020(5) 0.043(7) 0.044(7) 0.011(6) -0.011(5) -0.008(5)
C12B 0.022(5) 0.040(8) 0.024(6) 0.004(5) -0.011(4) 0.001(5)
C25B 0.028(6) 0.037(7) 0.024(7) 0.003(6) -0.014(5) -0.009(5)
C26B 0.030(6) 0.049(7) 0.043(8) 0.016(6) -0.006(5) -0.003(5)
C27B 0.031(6) 0.052(8) 0.046(7) 0.014(6) -0.003(5) -0.007(6)
C28B 0.026(6) 0.051(8) 0.039(8) 0.001(6) -0.002(6) -0.006(6)
C29B 0.023(6) 0.048(8) 0.028(8) -0.001(6) -0.005(6) -0.001(6)
C30B 0.023(6) 0.033(9) 0.017(7) -0.002(6) -0.009(5) -0.002(6)
P1 0.0134(6) 0.0318(7) 0.0093(6) 0.0008(5) -0.0027(5) -0.0013(5)
P2 0.0127(6) 0.0296(7) 0.0117(6) -0.0022(5) -0.0030(5) 0.0009(5)
F4 0.039(2) 0.067(3) 0.027(2) 0.0168(18) -0.0113(17) -0.008(2)
F4A 0.040(2) 0.075(3) 0.024(2) 0.0184(19) -0.0110(17) -0.005(2)
F5 0.025(2) 0.075(3) 0.037(2) 0.023(2) -0.0118(17) -0.0091(19)
F5A 0.026(2) 0.084(3) 0.053(3) 0.032(2) -0.025(2) -0.018(2)
F6 0.066(3) 0.045(2) 0.057(3) -0.010(2) -0.030(2) 0.027(2)
F6A 0.076(4) 0.055(3) 0.075(4) -0.012(2) -0.047(3) 0.033(3)
F7 0.036(2) 0.048(2) 0.031(2) -0.0083(16) 0.0142(17) -0.0080(17)
F7A 0.053(3) 0.043(2) 0.027(2) -0.0063(16) 0.0136(18) 0.0079(18)
F8 0.090(4) 0.106(4) 0.029(2) -0.025(3) -0.031(3) 0.052(3)
F8A 0.049(3) 0.065(3) 0.0190(19) 0.0002(17) -0.0096(17) 0.009(2)
F9 0.046(3) 0.062(3) 0.054(3) -0.032(2) 0.018(2) -0.030(2)
F9A 0.067(3) 0.110(4) 0.028(2) -0.027(2) 0.012(2) -0.062(3)
F10 0.044(2) 0.069(3) 0.037(2) -0.004(2) 0.0027(19) -0.032(2)
F10A 0.041(2) 0.069(3) 0.029(2) -0.0008(19) 0.0022(17) -0.037(2)
F11 0.073(4) 0.069(3) 0.071(4) -0.025(3) 0.050(3) -0.027(3)
F11A 0.056(3) 0.067(3) 0.057(3) -0.011(2) 0.038(2) -0.010(2)
F12 0.065(3) 0.130(5) 0.033(3) 0.036(3) -0.011(2) -0.036(3)
F12A 0.053(3) 0.094(4) 0.023(2) 0.020(2) -0.0074(19) -0.030(3)
F16A 0.019(2) 0.073(3) 0.119(5) -0.028(3) 0.015(3) 0.000(2)
F17A 0.032(2) 0.096(4) 0.091(4) 0.051(3) 0.015(3) 0.034(3)
F18A 0.043(3) 0.119(5) 0.037(3) -0.015(3) 0.004(2) 0.042(3)
F19 0.039(2) 0.059(3) 0.033(2) 0.0011(18) 0.0011(17) 0.0309(19)
F19A 0.041(2) 0.068(3) 0.034(2) 0.0072(19) 0.0104(18) 0.034(2)
F20 0.049(3) 0.063(3) 0.059(3) 0.011(2) 0.030(2) 0.009(2)
F20A 0.069(3) 0.107(4) 0.028(2) -0.026(3) -0.007(2) 0.033(3)
F21 0.055(3) 0.081(3) 0.026(2) -0.013(2) -0.008(2) 0.026(2)
F21A 0.059(3) 0.067(3) 0.064(3) 0.022(3) 0.041(3) 0.022(2)
F22 0.056(3) 0.044(2) 0.032(2) 0.0047(17) 0.0144(19) -0.0054(19)
F22A 0.038(2) 0.044(2) 0.029(2) 0.0106(16) 0.0122(16) 0.0089(17)
F23 0.051(3) 0.060(3) 0.024(2) 0.0044(17) -0.0105(18) -0.009(2)
F23A 0.080(4) 0.101(4) 0.026(2) 0.019(2) -0.026(2) -0.042(3)
F24 0.067(3) 0.096(4) 0.036(3) 0.029(2) 0.011(2) 0.052(3)
F24A 0.048(3) 0.070(3) 0.049(3) 0.033(2) 0.019(2) 0.033(2)
C2 0.047(4) 0.029(3) 0.036(3) -0.003(3) 0.006(3) 0.004(3)
C5 0.018(3) 0.033(3) 0.022(3) -0.003(2) -0.003(2) 0.000(2)
C6 0.024(3) 0.028(3) 0.017(3) -0.004(2) -0.004(2) 0.001(2)
C7 0.016(3) 0.040(3) 0.018(3) 0.001(2) -0.006(2) -0.005(2)
C8 0.019(3) 0.051(4) 0.021(3) -0.005(3) -0.007(2) -0.003(3)
C9 0.016(3) 0.069(5) 0.034(4) -0.010(3) -0.009(3) -0.001(3)
C10 0.015(3) 0.064(5) 0.048(4) -0.004(4) 0.001(3) 0.004(3)
C11 0.020(3) 0.066(5) 0.038(4) -0.017(3) 0.003(3) -0.001(3)
C12 0.015(3) 0.059(4) 0.041(4) -0.020(3) 0.003(3) -0.005(3)
C13 0.012(3) 0.039(3) 0.011(3) 0.001(2) -0.002(2) 0.000(2)
C14 0.012(3) 0.047(3) 0.022(3) 0.002(2) -0.002(2) -0.006(2)
C15 0.021(3) 0.055(4) 0.020(3) 0.000(3) -0.006(2) -0.008(3)
C16 0.017(3) 0.060(4) 0.017(3) 0.000(3) -0.003(2) -0.002(3)
C17 0.015(3) 0.049(4) 0.015(3) 0.001(2) -0.001(2) 0.000(2)
C18 0.017(3) 0.044(3) 0.013(3) 0.002(2) -0.004(2) -0.001(2)
C19 0.020(3) 0.035(3) 0.011(3) -0.001(2) -0.001(2) 0.002(2)
C20 0.027(3) 0.037(3) 0.015(3) -0.007(2) -0.006(2) 0.003(2)
C21 0.018(3) 0.047(4) 0.020(3) -0.005(2) -0.003(2) 0.000(2)
C22 0.026(3) 0.056(4) 0.018(3) -0.005(3) -0.007(2) 0.000(3)
C23 0.018(3) 0.058(4) 0.023(3) -0.002(3) -0.007(2) 0.012(3)
C24 0.017(3) 0.043(3) 0.023(3) -0.004(2) -0.001(2) 0.002(2)
C25 0.013(3) 0.041(3) 0.013(3) -0.003(2) -0.003(2) 0.003(2)
C26 0.020(3) 0.049(4) 0.053(5) 0.009(3) -0.010(3) 0.001(3)
C27 0.015(3) 0.065(5) 0.055(5) 0.016(4) 0.000(3) -0.004(3)
C28 0.013(3) 0.059(4) 0.045(4) -0.004(3) -0.006(3) 0.003(3)
C29 0.019(3) 0.055(4) 0.047(4) -0.007(3) -0.007(3) 0.012(3)
C30 0.021(3) 0.048(4) 0.027(3) 0.000(3) -0.004(2) 0.007(3)
C31 0.017(3) 0.022(3) 0.016(3) -0.0036(19) -0.006(2) 0.0019(19)
C31A 0.004(2) 0.025(3) 0.021(3) -0.003(2) -0.0026(19) 0.0004(18)
C32 0.011(2) 0.031(3) 0.019(3) -0.003(2) -0.005(2) -0.001(2)
C32A 0.008(2) 0.029(3) 0.017(3) -0.002(2) -0.0003(19) 0.001(2)
C33 0.019(3) 0.032(3) 0.024(3) -0.002(2) 0.000(2) -0.006(2)
C33A 0.009(2) 0.028(3) 0.026(3) -0.003(2) 0.004(2) -0.002(2)
C34 0.021(3) 0.032(3) 0.018(3) -0.001(2) 0.002(2) -0.004(2)
C34A 0.022(3) 0.023(3) 0.020(3) -0.001(2) 0.002(2) -0.003(2)
C35 0.023(3) 0.028(3) 0.013(3) -0.001(2) -0.006(2) 0.002(2)
C35A 0.017(3) 0.026(3) 0.017(3) -0.004(2) -0.002(2) 0.000(2)
C36 0.013(2) 0.027(3) 0.021(3) -0.002(2) -0.006(2) -0.001(2)
C36A 0.013(2) 0.029(3) 0.012(2) 0.002(2) -0.0020(19) -0.001(2)
C37 0.016(2) 0.058(3) 0.034(3) -0.001(2) 0.000(2) -0.011(2)
C37A 0.017(2) 0.048(3) 0.037(3) 0.000(2) 0.003(2) -0.011(2)
C38 0.024(3) 0.042(3) 0.019(3) 0.005(2) -0.008(2) 0.000(3)
C38A 0.021(3) 0.038(3) 0.020(3) 0.006(2) -0.010(2) -0.001(2)
C39 0.013(2) 0.028(3) 0.015(3) -0.001(2) -0.010(2) 0.003(2)
C39A 0.007(2) 0.025(3) 0.020(3) 0.002(2) -0.0056(19) 0.0019(19)
C40 0.014(3) 0.027(3) 0.022(3) -0.003(2) -0.005(2) -0.001(2)
C40A 0.011(2) 0.027(3) 0.021(3) 0.001(2) -0.001(2) 0.000(2)
C41 0.017(3) 0.028(3) 0.020(3) -0.004(2) -0.006(2) -0.001(2)
C41A 0.016(3) 0.034(3) 0.015(3) -0.005(2) -0.001(2) -0.001(2)
C42 0.019(3) 0.026(3) 0.033(3) -0.003(2) -0.009(2) -0.006(2)
C42A 0.017(3) 0.031(3) 0.024(3) 0.001(2) -0.002(2) -0.006(2)
C43 0.021(3) 0.033(3) 0.018(3) 0.002(2) -0.002(2) -0.007(2)
C43A 0.018(3) 0.030(3) 0.020(3) 0.004(2) -0.005(2) -0.007(2)
C44 0.018(3) 0.029(3) 0.023(3) -0.002(2) -0.009(2) -0.002(2)
C44A 0.012(2) 0.032(3) 0.016(3) 0.003(2) -0.008(2) -0.002(2)
C45 0.028(3) 0.043(4) 0.023(3) -0.009(3) -0.006(3) -0.005(3)
C45A 0.029(3) 0.041(3) 0.020(3) -0.008(2) 0.005(2) -0.014(3)
C46 0.045(4) 0.056(4) 0.025(3) -0.001(3) -0.004(3) -0.025(3)
C46A 0.025(3) 0.044(4) 0.027(3) -0.001(3) 0.000(3) -0.015(3)
C47 0.017(3) 0.024(3) 0.016(3) 0.0012(19) -0.006(2) -0.001(2)
C47A 0.008(2) 0.022(2) 0.021(3) 0.005(2) 0.0002(19) 0.0008(18)
C48 0.019(3) 0.026(3) 0.020(3) 0.000(2) -0.007(2) 0.001(2)
C48A 0.011(2) 0.025(3) 0.022(3) 0.001(2) -0.003(2) -0.0015(19)
C49 0.024(3) 0.027(3) 0.023(3) -0.003(2) -0.010(2) 0.005(2)
C49A 0.022(3) 0.024(3) 0.020(3) -0.001(2) -0.005(2) -0.001(2)
C50 0.030(3) 0.029(3) 0.021(3) -0.003(2) -0.002(2) 0.004(2)
C50A 0.026(3) 0.030(3) 0.020(3) 0.001(2) -0.001(2) 0.003(2)
C51 0.023(3) 0.030(3) 0.027(3) -0.002(2) -0.007(2) 0.008(2)
C51A 0.016(3) 0.032(3) 0.022(3) 0.003(2) 0.005(2) 0.004(2)
C52 0.015(3) 0.032(3) 0.022(3) -0.002(2) -0.004(2) 0.001(2)
C52A 0.011(2) 0.033(3) 0.013(2) 0.000(2) -0.0039(19) 0.001(2)
C53 0.025(3) 0.053(3) 0.036(3) -0.015(3) -0.010(2) 0.007(2)
C53A 0.027(3) 0.053(3) 0.034(3) -0.014(2) -0.014(2) 0.005(2)
C54 0.024(3) 0.053(3) 0.035(3) -0.002(2) 0.000(2) 0.016(2)
C54A 0.022(3) 0.042(3) 0.030(3) -0.002(3) 0.003(3) 0.009(3)
C55 0.012(2) 0.028(3) 0.019(3) -0.001(2) -0.009(2) -0.001(2)
C55A 0.008(2) 0.023(3) 0.021(3) -0.002(2) -0.0050(19) -0.0009(19)
C56 0.017(3) 0.031(3) 0.018(3) -0.001(2) -0.009(2) 0.003(2)
C56A 0.017(3) 0.030(3) 0.013(3) 0.001(2) -0.008(2) 0.001(2)
C57 0.014(3) 0.028(3) 0.030(3) -0.001(2) -0.007(2) 0.002(2)
C57A 0.017(3) 0.029(3) 0.020(3) -0.003(2) -0.003(2) 0.006(2)
C58 0.014(3) 0.032(3) 0.025(3) 0.004(2) -0.003(2) 0.005(2)
C58A 0.017(3) 0.033(3) 0.022(3) 0.001(2) -0.005(2) 0.006(2)
C59 0.017(3) 0.032(3) 0.018(3) 0.006(2) 0.000(2) 0.000(2)
C59A 0.017(3) 0.028(3) 0.021(3) 0.005(2) -0.001(2) 0.002(2)
C60 0.013(2) 0.026(3) 0.024(3) 0.000(2) 0.002(2) 0.001(2)
C60A 0.009(2) 0.026(3) 0.025(3) 0.000(2) 0.000(2) 0.002(2)
C61 0.025(3) 0.045(4) 0.027(3) 0.001(3) -0.003(3) 0.014(3)
C61A 0.036(4) 0.045(4) 0.022(3) 0.005(3) -0.001(3) 0.019(3)
C62 0.029(3) 0.042(4) 0.032(4) 0.012(3) 0.006(3) 0.013(3)
C62A 0.022(3) 0.045(4) 0.028(3) 0.015(3) -0.001(2) 0.005(3)
B1 0.014(3) 0.027(3) 0.018(3) -0.001(2) -0.008(2) 0.001(2)
B1A 0.008(3) 0.025(3) 0.020(3) 0.001(2) -0.002(2) 0.001(2)
F1 0.022(3) 0.066(4) 0.062(5) 0.004(4) 0.004(4) -0.004(3)
F1A 0.019(4) 0.062(5) 0.059(5) 0.008(4) 0.006(4) -0.004(3)
F2 0.024(4) 0.070(5) 0.039(3) 0.008(3) 0.006(3) -0.011(4)
F2A 0.021(5) 0.057(6) 0.041(4) 0.006(4) 0.010(3) -0.010(4)
F3 0.028(4) 0.077(5) 0.043(4) -0.013(4) -0.009(3) -0.025(3)
F3A 0.029(4) 0.070(5) 0.050(5) -0.014(4) -0.001(4) -0.024(4)
F13 0.028(8) 0.088(8) 0.077(11) -0.040(7) -0.035(7) 0.024(7)
F13A 0.024(4) 0.072(4) 0.044(4) -0.023(3) -0.016(3) 0.010(3)
F14 0.019(8) 0.079(7) 0.044(6) -0.021(5) -0.011(5) -0.015(6)
F14A 0.023(4) 0.065(4) 0.048(4) -0.012(4) -0.007(4) -0.012(3)
F15 0.064(9) 0.043(9) 0.022(5) -0.004(5) -0.021(5) 0.019(6)
F15A 0.036(5) 0.052(5) 0.025(3) -0.006(3) -0.021(3) 0.006(4)
F16 0.026(4) 0.082(5) 0.056(5) -0.019(4) -0.010(4) 0.018(4)
F17 0.034(4) 0.057(4) 0.061(5) 0.012(4) 0.008(4) 0.020(4)
F18 0.030(4) 0.067(6) 0.043(4) 0.013(4) 0.007(3) 0.016(4)
C1 0.071(12) 0.033(6) 0.038(5) -0.016(4) 0.004(6) -0.005(8)
C3 0.059(7) 0.041(8) 0.065(11) 0.003(7) 0.009(7) -0.009(6)
C4 0.051(7) 0.072(11) 0.048(9) -0.011(7) 0.005(7) 0.020(7)
F1AA 0.029(4) 0.066(4) 0.050(5) -0.013(4) -0.001(4) -0.020(4)
F1B 0.018(3) 0.075(5) 0.058(5) 0.016(4) -0.007(3) -0.012(3)
F2AA 0.022(4) 0.083(5) 0.048(5) 0.012(4) -0.010(4) -0.012(4)
F2B 0.025(4) 0.065(5) 0.042(3) -0.012(3) 0.012(3) -0.010(4)
F3AA 0.024(5) 0.064(6) 0.037(4) -0.003(4) 0.012(3) -0.007(5)
F3B 0.026(4) 0.052(4) 0.056(5) -0.009(3) 0.002(4) -0.017(3)
F13B 0.026(7) 0.063(5) 0.026(6) -0.021(4) -0.019(5) 0.019(5)
F13C 0.034(5) 0.063(5) 0.031(5) -0.014(4) -0.022(4) 0.014(4)
F14B 0.021(6) 0.096(9) 0.058(7) 0.006(7) -0.017(5) -0.014(6)
F14C 0.028(5) 0.075(5) 0.050(5) -0.012(5) -0.010(4) -0.005(4)
F15B 0.048(7) 0.035(7) 0.024(5) -0.011(5) -0.025(5) 0.011(6)
F15C 0.035(6) 0.044(5) 0.021(4) -0.007(4) -0.022(4) 0.011(4)
F16B 0.025(3) 0.065(4) 0.063(5) 0.000(4) 0.002(4) 0.006(3)
F17B 0.034(4) 0.077(5) 0.057(5) 0.020(4) -0.002(4) 0.028(4)
F18B 0.039(4) 0.071(5) 0.044(4) -0.014(4) 0.004(3) 0.022(4)
C1A 0.049(15) 0.025(10) 0.041(9) -0.003(8) 0.006(9) 0.001(12)
C3A 0.051(11) 0.06(2) 0.09(3) 0.021(18) 0.017(12) -0.008(13)
C4A 0.066(16) 0.07(2) 0.049(14) 0.013(12) 0.019(13) 0.030(16)

loop_
_atom_type_symbol
_atom_type_description
_atom_type_scat_dispersion_real
_atom_type_scat_dispersion_imag
_atom_type_scat_source
C C 0.0181 0.0091 'International Tables Vol C Tables 4.2.6.8 and 6.1.1.4'
H H 0.0000 0.0000 'International Tables Vol C Tables 4.2.6.8 and 6.1.1.4'
B B 0.0090 0.0039 'International Tables Vol C Tables 4.2.6.8 and 6.1.1.4'
F F 0.0727 0.0534 'International Tables Vol C Tables 4.2.6.8 and 6.1.1.4'
P P 0.2955 0.4335 'International Tables Vol C Tables 4.2.6.8 and 6.1.1.4'
Rh Rh 0.0927 3.6045 'International Tables Vol C Tables 4.2.6.8 and 6.1.1.4'

loop_
_geom_angle_atom_site_label_1
_geom_angle_atom_site_label_2
_geom_angle_atom_site_label_3
_geom_angle
P1 Rh1 P2 85.48(5)
P1 Rh1 C2 153.91(17)
P1 Rh1 C1 116.6(3)
P1 Rh1 C1A 116.7(4)
P2 Rh1 C2 120.61(17)
P2 Rh1 C1 156.5(4)
P2 Rh1 C1A 155.8(7)
H2A Rh1 P1 174.4
H2A Rh1 P2 99.6
H2A Rh1 C2 21.2
H2A Rh1 C1 58.0
H2A Rh1 H1A 77.0
H2B Rh1 P1 174.7
H2B Rh1 P2 99.8
H2B Rh1 C2 20.9
H2B Rh1 C1A 58.0
H2B Rh1 H1AA 75.3
C1 Rh1 C2 37.6(3)
H1A Rh1 P1 98.4
H1A Rh1 P2 171.4
H1A Rh1 C2 55.8
H1A Rh1 C1 23.7
C1A Rh1 C2 37.8(4)
H1AA Rh1 P1 99.7
H1AA Rh1 P2 170.3
H1AA Rh1 C2 54.6
H1AA Rh1 C1A 24.3
P1A Rh1A P2A 85.36(6)
P1A Rh1A C2B 153.8(2)
P1A Rh1A C1C 117.1(4)
P1A Rh1A C1B 116.7(3)
P2A Rh1A C2B 120.8(2)
P2A Rh1A C1C 155.3(5)
P2A Rh1A C1B 157.0(4)
H2D Rh1A P1A 174.4
H2D Rh1A P2A 99.7
H2D Rh1A C2B 21.1
H2D Rh1A C1C 57.5
H2D Rh1A H1AD 75.3
H2C Rh1A P1A 174.6
H2C Rh1A P2A 99.8
H2C Rh1A C2B 21.2
H2C Rh1A C1B 58.0
H2C Rh1A H1D 76.7
C1C Rh1A C2B 37.2(4)
H1AD Rh1A P1A 100.0
H1AD Rh1A P2A 171.3
H1AD Rh1A C2B 54.2
H1AD Rh1A C1C 23.9
C1B Rh1A C2B 37.6(4)
H1D Rh1A P1A 98.5
H1D Rh1A P2A 170.3
H1D Rh1A C2B 55.6
H1D Rh1A C1B 23.6
C5A P1A Rh1A 112.3(2)
C5A P1A C7B 104.5(5)
C13A P1A Rh1A 111.70(19)
C13A P1A C5A 107.0(3)
C13A P1A C7A 104.0(10)
C13A P1A C7B 104.3(7)
C7A P1A Rh1A 111.0(10)
C7A P1A C5A 110.5(7)
C7B P1A Rh1A 116.2(7)
C6A P2A Rh1A 111.98(19)
C6A P2A C25B 101.0(6)
C19A P2A Rh1A 112.06(19)
C19A P2A C6A 107.0(3)
C19A P2A C25B 103.9(8)
C25A P2A Rh1A 111.0(5)
C25A P2A C6A 110.0(4)
C25A P2A C19A 104.4(5)
C25B P2A Rh1A 119.7(8)
Rh1A C2B H2D 40.4
Rh1A C2B H2C 40.4
C1C C2B Rh1A 70.2(8)
C1C C2B H2D 108.6
C3C C2B Rh1A 111.7(18)
C3C C2B H2D 108.6
C3C C2B C1C 110.6(18)
C3C C2B C4C 110.7(18)
C4C C2B Rh1A 134.2(16)
C4C C2B H2D 108.6
C4C C2B C1C 109.7(17)
C1B C2B Rh1A 69.5(6)
C1B C2B H2C 108.0
C3B C2B Rh1A 131.7(14)
C3B C2B H2C 108.0
C3B C2B C1B 107.2(14)
C3B C2B C4B 114.2(15)
C4B C2B Rh1A 111.2(13)
C4B C2B H2C 108.0
C4B C2B C1B 111.4(13)
P1A C5A H5AA 109.8
P1A C5A H5AB 109.8
H5AA C5A H5AB 108.2
C6A C5A P1A 109.6(4)
C6A C5A H5AA 109.8
C6A C5A H5AB 109.8
P2A C6A H6AA 109.8
P2A C6A H6AB 109.8
C5A C6A P2A 109.6(4)
C5A C6A H6AA 109.8
C5A C6A H6AB 109.8
H6AA C6A H6AB 108.2
P1A C13A H13A 106.4
C14A C13A P1A 112.2(4)
C14A C13A H13A 106.4
C18A C13A P1A 114.5(4)
C18A C13A H13A 106.4
C18A C13A C14A 110.3(5)
C13A C14A H14C 109.5
C13A C14A H14D 109.5
H14C C14A H14D 108.1
C15A C14A C13A 110.7(5)
C15A C14A H14C 109.5
C15A C14A H14D 109.5
C14A C15A H15C 109.5
C14A C15A H15D 109.5
H15C C15A H15D 108.1
C16A C15A C14A 110.8(5)
C16A C15A H15C 109.5
C16A C15A H15D 109.5
C15A C16A H16C 109.0
C15A C16A H16D 109.0
H16C C16A H16D 107.8
C17A C16A C15A 112.7(5)
C17A C16A H16C 109.0
C17A C16A H16D 109.0
C16A C17A H17C 109.4
C16A C17A H17D 109.4
C16A C17A C18A 111.2(5)
H17C C17A H17D 108.0
C18A C17A H17C 109.4
C18A C17A H17D 109.4
C13A C18A C17A 110.8(5)
C13A C18A H18C 109.5
C13A C18A H18D 109.5
C17A C18A H18C 109.5
C17A C18A H18D 109.5
H18C C18A H18D 108.1
P2A C19A H19A 106.4
C20A C19A P2A 111.6(4)
C20A C19A H19A 106.4
C24A C19A P2A 114.3(4)
C24A C19A H19A 106.4
C24A C19A C20A 111.1(5)
C19A C20A H20C 109.6
C19A C20A H20D 109.6
H20C C20A H20D 108.1
C21A C20A C19A 110.4(5)
C21A C20A H20C 109.6
C21A C20A H20D 109.6
C20A C21A H21C 109.4
C20A C21A H21D 109.4
H21C C21A H21D 108.0
C22A C21A C20A 111.0(5)
C22A C21A H21C 109.4
C22A C21A H21D 109.4
C21A C22A H22C 109.1
C21A C22A H22D 109.1
H22C C22A H22D 107.9
C23A C22A C21A 112.3(5)
C23A C22A H22C 109.1
C23A C22A H22D 109.1
C22A C23A H23C 109.3
C22A C23A H23D 109.3
C22A C23A C24A 111.8(5)
H23C C23A H23D 107.9
C24A C23A H23C 109.3
C24A C23A H23D 109.3
C19A C24A C23A 110.9(5)
C19A C24A H24C 109.5
C19A C24A H24D 109.5
C23A C24A H24C 109.5
C23A C24A H24D 109.5
H24C C24A H24D 108.0
Rh1A C1C H1AD 59.6
Rh1A C1C H1AE 80.0
Rh1A C1C H1AF 168.1
C2B C1C Rh1A 72.6(7)
C2B C1C H1AD 109.5
C2B C1C H1AE 109.5
C2B C1C H1AF 109.5
H1AD C1C H1AE 109.5
H1AD C1C H1AF 109.5
H1AE C1C H1AF 109.5
C2B C3C H3AD 109.5
C2B C3C H3AE 109.5
C2B C3C H3AF 109.5
H3AD C3C H3AE 109.5
H3AD C3C H3AF 109.5
H3AE C3C H3AF 109.5
C2B C4C H4AD 109.5
C2B C4C H4AE 109.5
C2B C4C H4AF 109.5
H4AD C4C H4AE 109.5
H4AD C4C H4AF 109.5
H4AE C4C H4AF 109.5
P1A C7A H7A 107.3
C8A C7A P1A 109.4(12)
C8A C7A H7A 107.3
C8A C7A C12A 113(2)
C12A C7A P1A 112.5(16)
C12A C7A H7A 107.3
C7A C8A H8AA 110.1
C7A C8A H8AB 110.1
C7A C8A C9A 108.0(15)
H8AA C8A H8AB 108.4
C9A C8A H8AA 110.1
C9A C8A H8AB 110.1
C8A C9A H9AA 109.1
C8A C9A H9AB 109.1
C8A C9A C10A 112(2)
H9AA C9A H9AB 107.9
C10A C9A H9AA 109.1
C10A C9A H9AB 109.1
C9A C10A H10C 108.2
C9A C10A H10D 108.2
H10C C10A H10D 107.4
C11A C10A C9A 116(2)
C11A C10A H10C 108.2
C11A C10A H10D 108.2
C10A C11A H11C 109.8
C10A C11A H11D 109.8
C10A C11A C12A 109(2)
H11C C11A H11D 108.3
C12A C11A H11C 109.8
C12A C11A H11D 109.8
C7A C12A H12C 109.1
C7A C12A H12D 109.1
C11A C12A C7A 113(2)
C11A C12A H12C 109.1
C11A C12A H12D 109.1
H12C C12A H12D 107.8
P2A C25A H25A 107.6
C26A C25A P2A 110.4(7)
C26A C25A H25A 107.6
C26A C25A C30A 110.7(12)
C30A C25A P2A 112.7(10)
C30A C25A H25A 107.6
C25A C26A H26C 109.9
C25A C26A H26D 109.9
C25A C26A C27A 108.9(9)
H26C C26A H26D 108.3
C27A C26A H26C 109.9
C27A C26A H26D 109.9
C26A C27A H27C 109.8
C26A C27A H27D 109.8
H27C C27A H27D 108.3
C28A C27A C26A 109.2(10)
C28A C27A H27C 109.8
C28A C27A H27D 109.8
C27A C28A H28C 109.6
C27A C28A H28D 109.6
C27A C28A C29A 110.1(13)
H28C C28A H28D 108.1
C29A C28A H28C 109.6
C29A C28A H28D 109.6
C28A C29A H29C 109.6
C28A C29A H29D 109.6
C28A C29A C30A 110.4(14)
H29C C29A H29D 108.1
C30A C29A H29C 109.6
C30A C29A H29D 109.6
C25A C30A H30C 109.9
C25A C30A H30D 109.9
C29A C30A C25A 109.1(15)
C29A C30A H30C 109.9
C29A C30A H30D 109.9
H30C C30A H30D 108.3
Rh1A C1B H1D 54.0
Rh1A C1B H1E 161.3
Rh1A C1B H1F 86.3
C2B C1B Rh1A 72.8(6)
C2B C1B H1D 109.5
C2B C1B H1E 109.5
C2B C1B H1F 109.5
H1D C1B H1E 109.5
H1D C1B H1F 109.5
H1E C1B H1F 109.5
C2B C3B H3D 109.5
C2B C3B H3E 109.5
C2B C3B H3F 109.5
H3D C3B H3E 109.5
H3D C3B H3F 109.5
H3E C3B H3F 109.5
C2B C4B H4D 109.5
C2B C4B H4E 109.5
C2B C4B H4F 109.5
H4D C4B H4E 109.5
H4D C4B H4F 109.5
H4E C4B H4F 109.5
P1A C7B H7B 108.9
C8B C7B P1A 110.2(9)
C8B C7B H7B 108.9
C8B C7B C12B 108.4(14)
C12B C7B P1A 111.5(13)
C12B C7B H7B 108.9
C7B C8B H8BA 108.7
C7B C8B H8BB 108.7
H8BA C8B H8BB 107.6
C9B C8B C7B 114.3(11)
C9B C8B H8BA 108.7
C9B C8B H8BB 108.7
C8B C9B H9BA 109.7
C8B C9B H9BB 109.7
C8B C9B C10B 109.7(15)
H9BA C9B H9BB 108.2
C10B C9B H9BA 109.7
C10B C9B H9BB 109.7
C9B C10B H10E 110.7
C9B C10B H10F 110.7
H10E C10B H10F 108.8
C11B C10B C9B 105.3(16)
C11B C10B H10E 110.7
C11B C10B H10F 110.7
C10B C11B H11E 108.9
C10B C11B H11F 108.9
C10B C11B C12B 113.2(18)
H11E C11B H11F 107.7
C12B C11B H11E 108.9
C12B C11B H11F 108.9
C7B C12B H12E 109.7
C7B C12B H12F 109.7
C11B C12B C7B 109.9(14)
C11B C12B H12E 109.7
C11B C12B H12F 109.7
H12E C12B H12F 108.2
P2A C25B H25B 109.2
C26B C25B P2A 109.1(12)
C26B C25B H25B 109.2
C26B C25B C30B 107.8(18)
C30B C25B P2A 112.2(17)
C30B C25B H25B 109.2
C25B C26B H26E 109.0
C25B C26B H26F 109.0
H26E C26B H26F 107.8
C27B C26B C25B 113.0(13)
C27B C26B H26E 109.0
C27B C26B H26F 109.0
C26B C27B H27E 109.1
C26B C27B H27F 109.1
H27E C27B H27F 107.8
C28B C27B C26B 112.5(18)
C28B C27B H27E 109.1
C28B C27B H27F 109.1
C27B C28B H28E 109.7
C27B C28B H28F 109.7
H28E C28B H28F 108.2
C29B C28B C27B 110(2)
C29B C28B H28E 109.7
C29B C28B H28F 109.7
C28B C29B H29E 109.3
C28B C29B H29F 109.3
C28B C29B C30B 111(2)
H29E C29B H29F 108.0
C30B C29B H29E 109.3
C30B C29B H29F 109.3
C25B C30B H30E 109.0
C25B C30B H30F 109.0
C29B C30B C25B 113(2)
C29B C30B H30E 109.0
C29B C30B H30F 109.0
H30E C30B H30F 107.8
C5 P1 Rh1 112.4(2)
C7 P1 Rh1 115.0(2)
C7 P1 C5 105.6(3)
C13 P1 Rh1 110.69(19)
C13 P1 C5 107.5(3)
C13 P1 C7 105.1(3)
C6 P2 Rh1 111.99(19)
C6 P2 C25 107.4(3)
C19 P2 Rh1 112.53(19)
C19 P2 C6 107.1(3)
C19 P2 C25 103.4(3)
C25 P2 Rh1 113.87(19)
Rh1 C2 H2A 40.7
Rh1 C2 H2B 39.5
C1 C2 Rh1 68.4(6)
C1 C2 H2A 107.1
C3 C2 Rh1 131.5(10)
C3 C2 H2A 107.1
C3 C2 C1 108.6(10)
C4 C2 Rh1 112.0(10)
C4 C2 H2A 107.1
C4 C2 C1 113.8(10)
C4 C2 C3 112.7(11)
C1A C2 Rh1 68.8(11)
C1A C2 H2B 106.7
C3A C2 Rh1 112(2)
C3A C2 H2B 106.7
C3A C2 C1A 113(2)
C4A C2 Rh1 132(2)
C4A C2 H2B 106.7
C4A C2 C1A 112.5(17)
C4A C2 C3A 111(2)
P1 C5 H5B 109.7
P1 C5 H5A 109.7
H5B C5 H5A 108.2
C6 C5 P1 109.7(4)
C6 C5 H5B 109.7
C6 C5 H5A 109.7
P2 C6 H6A 109.8
P2 C6 H6B 109.8
C5 C6 P2 109.5(4)
C5 C6 H6A 109.8
C5 C6 H6B 109.8
H6A C6 H6B 108.2
P1 C7 H7 107.7
C8 C7 P1 111.3(4)
C8 C7 H7 107.7
C12 C7 P1 111.1(4)
C12 C7 H7 107.7
C12 C7 C8 111.0(5)
C7 C8 H8A 109.5
C7 C8 H8B 109.5
H8A C8 H8B 108.1
C9 C8 C7 110.9(5)
C9 C8 H8A 109.5
C9 C8 H8B 109.5
C8 C9 H9A 109.4
C8 C9 H9B 109.4
H9A C9 H9B 108.0
C10 C9 C8 111.1(6)
C10 C9 H9A 109.4
C10 C9 H9B 109.4
C9 C10 H10A 109.7
C9 C10 H10B 109.7
H10A C10 H10B 108.2
C11 C10 C9 109.8(6)
C11 C10 H10A 109.7
C11 C10 H10B 109.7
C10 C11 H11A 109.6
C10 C11 H11B 109.6
C10 C11 C12 110.4(6)
H11A C11 H11B 108.1
C12 C11 H11A 109.6
C12 C11 H11B 109.6
C7 C12 C11 112.8(6)
C7 C12 H12A 109.0
C7 C12 H12B 109.0
C11 C12 H12A 109.0
C11 C12 H12B 109.0
H12A C12 H12B 107.8
P1 C13 H13 106.4
C14 C13 P1 112.0(4)
C14 C13 H13 106.4
C18 C13 P1 114.2(4)
C18 C13 H13 106.4
C18 C13 C14 110.8(5)
C13 C14 H14A 109.6
C13 C14 H14B 109.6
H14A C14 H14B 108.1
C15 C14 C13 110.5(5)
C15 C14 H14A 109.6
C15 C14 H14B 109.6
C14 C15 H15A 109.4
C14 C15 H15B 109.4
H15A C15 H15B 108.0
C16 C15 C14 111.1(5)
C16 C15 H15A 109.4
C16 C15 H15B 109.4
C15 C16 H16A 109.4
C15 C16 H16B 109.4
C15 C16 C17 111.1(5)
H16A C16 H16B 108.0
C17 C16 H16A 109.4
C17 C16 H16B 109.4
C16 C17 H17A 109.1
C16 C17 H17B 109.1
H17A C17 H17B 107.9
C18 C17 C16 112.3(5)
C18 C17 H17A 109.1
C18 C17 H17B 109.1
C13 C18 H18A 109.6
C13 C18 H18B 109.6
C17 C18 C13 110.4(5)
C17 C18 H18A 109.6
C17 C18 H18B 109.6
H18A C18 H18B 108.1
P2 C19 H19 106.7
C20 C19 P2 113.9(4)
C20 C19 H19 106.7
C20 C19 C24 110.2(5)
C24 C19 P2 112.3(4)
C24 C19 H19 106.7
C19 C20 H20A 109.6
C19 C20 H20B 109.6
C19 C20 C21 110.5(5)
H20A C20 H20B 108.1
C21 C20 H20A 109.6
C21 C20 H20B 109.6
C20 C21 H21A 109.3
C20 C21 H21B 109.3
C20 C21 C22 111.7(5)
H21A C21 H21B 107.9
C22 C21 H21A 109.3
C22 C21 H21B 109.3
C21 C22 H22A 109.5
C21 C22 H22B 109.5
H22A C22 H22B 108.1
C23 C22 C21 110.7(5)
C23 C22 H22A 109.5
C23 C22 H22B 109.5
C22 C23 H23A 109.3
C22 C23 H23B 109.3
H23A C23 H23B 107.9
C24 C23 C22 111.7(5)
C24 C23 H23A 109.3
C24 C23 H23B 109.3
C19 C24 H24A 109.7
C19 C24 H24B 109.7
C23 C24 C19 109.9(5)
C23 C24 H24A 109.7
C23 C24 H24B 109.7
H24A C24 H24B 108.2
P2 C25 H25 107.8
C26 C25 P2 108.9(4)
C26 C25 H25 107.8
C30 C25 P2 114.9(4)
C30 C25 H25 107.8
C30 C25 C26 109.3(5)
C25 C26 H26B 109.5
C25 C26 H26A 109.5
C25 C26 C27 110.6(6)
H26B C26 H26A 108.1
C27 C26 H26B 109.5
C27 C26 H26A 109.5
C26 C27 H27A 109.3
C26 C27 H27B 109.3
H27A C27 H27B 108.0
C28 C27 C26 111.5(6)
C28 C27 H27A 109.3
C28 C27 H27B 109.3
C27 C28 H28A 109.5
C27 C28 H28B 109.5
C27 C28 C29 110.9(6)
H28A C28 H28B 108.0
C29 C28 H28A 109.5
C29 C28 H28B 109.5
C28 C29 H29A 109.3
C28 C29 H29B 109.3
C28 C29 C30 111.6(6)
H29A C29 H29B 108.0
C30 C29 H29A 109.3
C30 C29 H29B 109.3
C25 C30 C29 110.1(6)
C25 C30 H30A 109.6
C25 C30 H30B 109.6
C29 C30 H30A 109.6
C29 C30 H30B 109.6
H30A C30 H30B 108.2
C32 C31 C36 115.3(5)
C32 C31 B1 122.5(5)
C36 C31 B1 122.0(5)
C32A C31A B1A 122.1(5)
C36A C31A C32A 115.4(5)
C36A C31A B1A 122.3(4)
C31 C32 H32 118.8
C33 C32 C31 122.3(5)
C33 C32 H32 118.8
C31A C32A H32A 118.9
C33A C32A C31A 122.1(5)
C33A C32A H32A 118.9
C32 C33 C34 121.3(5)
C32 C33 C37 119.7(5)
C34 C33 C37 119.0(5)
C32A C33A C37A 120.2(5)
C34A C33A C32A 121.6(5)
C34A C33A C37A 118.2(5)
C33 C34 H34 121.2
C33 C34 C35 117.6(5)
C35 C34 H34 121.2
C33A C34A H34A 121.2
C33A C34A C35A 117.6(5)
C35A C34A H34A 121.2
C34 C35 C38 117.6(5)
C36 C35 C34 121.4(5)
C36 C35 C38 121.0(5)
C34A C35A C38A 118.3(5)
C36A C35A C34A 120.4(5)
C36A C35A C38A 121.2(5)
C31 C36 H36 118.9
C35 C36 C31 122.2(5)
C35 C36 H36 118.9
C31A C36A H36A 118.6
C35A C36A C31A 122.8(5)
C35A C36A H36A 118.6
F1 C37 C33 109.4(6)
F2 C37 C33 111.8(7)
F2 C37 F1 105.7(7)
F3 C37 C33 113.1(6)
F3 C37 F1 106.3(7)
F3 C37 F2 110.1(8)
F1AA C37 C33 110.2(7)
F2AA C37 C33 116.0(8)
F2AA C37 F1AA 105.4(9)
F2AA C37 F3AA 107.0(10)
F3AA C37 C33 114.5(9)
F3AA C37 F1AA 102.5(9)
F1A C37A C33A 109.6(7)
F2A C37A C33A 111.2(8)
F2A C37A F1A 104.8(8)
F3A C37A C33A 112.6(7)
F3A C37A F1A 108.5(9)
F3A C37A F2A 109.9(9)
F1B C37A C33A 115.1(6)
F1B C37A F2B 107.3(7)
F1B C37A F3B 104.3(7)
F2B C37A C33A 114.4(7)
F2B C37A F3B 103.8(7)
F3B C37A C33A 110.9(6)
F4 C38 C35 113.0(5)
F5 C38 F4 105.4(5)
F5 C38 C35 113.5(5)
F6 C38 F4 104.1(5)
F6 C38 F5 107.3(6)
F6 C38 C35 112.9(5)
F4A C38A C35A 111.8(5)
F5A C38A F4A 105.8(5)
F5A C38A F6A 108.4(6)
F5A C38A C35A 113.8(5)
F6A C38A F4A 103.5(5)
F6A C38A C35A 112.7(5)
C40 C39 B1 120.8(5)
C44 C39 C40 115.6(5)
C44 C39 B1 123.2(5)
C40A C39A B1A 122.2(5)
C44A C39A C40A 115.2(5)
C44A C39A B1A 122.3(5)
C39 C40 H40 118.9
C41 C40 C39 122.2(5)
C41 C40 H40 118.9
C39A C40A H40A 118.9
C41A C40A C39A 122.2(5)
C41A C40A H40A 118.9
C40 C41 C42 120.8(5)
C40 C41 C45 119.5(5)
C42 C41 C45 119.7(5)
C40A C41A C45A 118.5(5)
C42A C41A C40A 121.6(5)
C42A C41A C45A 120.0(5)
C41 C42 H42 121.0
C43 C42 C41 118.0(5)
C43 C42 H42 121.0
C41A C42A H42A 121.2
C41A C42A C43A 117.5(5)
C43A C42A H42A 121.2
C42 C43 C46 120.2(5)
C44 C43 C42 119.8(5)
C44 C43 C46 119.9(5)
C42A C43A C44A 121.0(5)
C42A C43A C46A 121.3(5)
C44A C43A C46A 117.7(5)
C39 C44 H44 118.3
C43 C44 C39 123.4(5)
C43 C44 H44 118.3
C39A C44A H44A 118.8
C43A C44A C39A 122.5(5)
C43A C44A H44A 118.8
F7 C45 F9 104.1(5)
F7 C45 C41 112.8(5)
F8 C45 F7 105.4(6)
F8 C45 F9 109.2(6)
F8 C45 C41 112.4(6)
F9 C45 C41 112.3(6)
F7A C45A F8A 104.1(5)
F7A C45A C41A 112.2(5)
F8A C45A C41A 112.7(5)
F9A C45A F7A 106.4(5)
F9A C45A F8A 107.0(6)
F9A C45A C41A 113.8(5)
F10 C46 F11 106.3(7)
F10 C46 C43 113.2(6)
F11 C46 C43 111.2(6)
F12 C46 F10 107.4(6)
F12 C46 F11 105.9(7)
F12 C46 C43 112.4(7)
F10A C46A F11A 106.6(6)
F10A C46A F12A 106.5(5)
F10A C46A C43A 112.8(5)
F11A C46A F12A 105.5(6)
F11A C46A C43A 112.1(6)
F12A C46A C43A 112.9(5)
C48 C47 C52 116.0(5)
C48 C47 B1 122.1(5)
C52 C47 B1 121.8(5)
C48A C47A B1A 121.9(4)
C52A C47A C48A 115.3(5)
C52A C47A B1A 122.8(5)
C47 C48 H48 119.1
C47 C48 C49 121.8(5)
C49 C48 H48 119.1
C47A C48A H48A 119.0
C49A C48A C47A 122.0(5)
C49A C48A H48A 119.0
C48 C49 C53 118.9(5)
C50 C49 C48 121.4(5)
C50 C49 C53 119.7(5)
C48A C49A C53A 119.3(5)
C50A C49A C48A 120.8(5)
C50A C49A C53A 119.9(5)
C49 C50 H50 121.3
C49 C50 C51 117.4(5)
C51 C50 H50 121.3
C49A C50A H50A 121.0
C51A C50A C49A 118.1(5)
C51A C50A H50A 121.0
C50 C51 C54 119.0(5)
C52 C51 C50 121.0(5)
C52 C51 C54 120.0(5)
C50A C51A C52A 121.4(5)
C50A C51A C54A 119.4(5)
C52A C51A C54A 119.2(5)
C47 C52 H52 118.8
C51 C52 C47 122.4(5)
C51 C52 H52 118.8
C47A C52A H52A 118.8
C51A C52A C47A 122.4(5)
C51A C52A H52A 118.8
F13 C53 C49 116.6(10)
F13 C53 F14 103.9(11)
F13 C53 F15 107.7(15)
F14 C53 C49 107.3(11)
F15 C53 C49 114.7(18)
F15 C53 F14 105.5(14)
F13B C53 C49 107.7(9)
F14B C53 C49 117.4(11)
F14B C53 F13B 107.1(9)
F14B C53 F15B 108.6(14)
F15B C53 C49 110.6(13)
F15B C53 F13B 104.7(12)
F13A C53A C49A 115.3(6)
F13A C53A F14A 102.5(7)
F14A C53A C49A 108.5(6)
F15A C53A C49A 116.1(10)
F15A C53A F13A 109.3(9)
F15A C53A F14A 103.6(10)
F13C C53A C49A 107.1(7)
F14C C53A C49A 118.2(9)
F14C C53A F13C 107.2(9)
F14C C53A F15C 113.0(14)
F15C C53A C49A 108.2(13)
F15C C53A F13C 101.6(11)
F16 C54 C51 116.0(7)
F16 C54 F17 104.1(9)
F17 C54 C51 112.2(7)
F18 C54 C51 113.8(8)
F18 C54 F16 105.2(9)
F18 C54 F17 104.4(8)
F16B C54 C51 111.1(7)
F17B C54 C51 112.1(7)
F17B C54 F16B 105.3(8)
F17B C54 F18B 110.0(8)
F18B C54 C51 112.6(7)
F18B C54 F16B 105.3(8)
F16A C54A C51A 112.7(5)
F17A C54A F16A 105.9(6)
F17A C54A F18A 107.5(6)
F17A C54A C51A 112.1(5)
F18A C54A F16A 104.7(6)
F18A C54A C51A 113.3(5)
C56 C55 B1 122.3(5)
C60 C55 C56 115.3(5)
C60 C55 B1 122.1(5)
C56A C55A C60A 115.4(5)
C56A C55A B1A 123.6(5)
C60A C55A B1A 120.7(5)
C55 C56 H56 118.9
C57 C56 C55 122.2(5)
C57 C56 H56 118.9
C55A C56A H56A 118.7
C55A C56A C57A 122.6(5)
C57A C56A H56A 118.7
C56 C57 C58 121.6(6)
C56 C57 C61 118.4(6)
C58 C57 C61 120.0(5)
C56A C57A C61A 119.4(5)
C58A C57A C56A 120.8(5)
C58A C57A C61A 119.7(5)
C57 C58 H58 121.5
C59 C58 C57 117.1(5)
C59 C58 H58 121.5
C57A C58A H58A 121.3
C59A C58A C57A 117.4(5)
C59A C58A H58A 121.3
C58 C59 C60 121.0(5)
C58 C59 C62 120.4(5)
C60 C59 C62 118.5(5)
C58A C59A C60A 121.6(5)
C58A C59A C62A 119.2(5)
C60A C59A C62A 119.2(5)
C55 C60 H60 118.6
C59 C60 C55 122.7(5)
C59 C60 H60 118.6
C55A C60A H60A 118.9
C59A C60A C55A 122.2(5)
C59A C60A H60A 118.9
F19 C61 F20 107.8(5)
F19 C61 F21 106.1(5)
F19 C61 C57 113.4(5)
F20 C61 F21 104.8(6)
F20 C61 C57 112.0(6)
F21 C61 C57 112.2(5)
F19A C61A F20A 106.1(6)
F19A C61A C57A 113.4(5)
F20A C61A C57A 111.7(6)
F21A C61A F19A 107.4(6)
F21A C61A F20A 105.5(6)
F21A C61A C57A 112.2(6)
F22 C62 C59 112.0(6)
F23 C62 F22 104.2(5)
F23 C62 C59 113.0(5)
F24 C62 F22 106.1(6)
F24 C62 F23 107.5(6)
F24 C62 C59 113.4(6)
F22A C62A C59A 112.4(5)
F23A C62A F22A 103.4(6)
F23A C62A C59A 112.5(5)
F24A C62A F22A 104.6(5)
F24A C62A F23A 109.6(6)
F24A C62A C59A 113.5(6)
C39 B1 C31 112.8(4)
C39 B1 C47 111.7(5)
C39 B1 C55 103.7(4)
C47 B1 C31 104.7(4)
C47 B1 C55 112.0(4)
C55 B1 C31 112.2(5)
C31A B1A C39A 113.6(4)
C31A B1A C47A 104.4(4)
C31A B1A C55A 113.4(4)
C39A B1A C47A 111.2(4)
C39A B1A C55A 103.2(4)
C47A B1A C55A 111.3(4)
Rh1 C1 H1A 52.0
Rh1 C1 H1B 159.4
Rh1 C1 H1C 87.5
C2 C1 Rh1 74.0(5)
C2 C1 H1A 109.5
C2 C1 H1B 109.5
C2 C1 H1C 109.5
H1A C1 H1B 109.5
H1A C1 H1C 109.5
H1B C1 H1C 109.5
C2 C3 H3A 109.5
C2 C3 H3B 109.5
C2 C3 H3C 109.5
H3A C3 H3B 109.5
H3A C3 H3C 109.5
H3B C3 H3C 109.5
C2 C4 H4A 109.5
C2 C4 H4B 109.5
C2 C4 H4C 109.5
H4A C4 H4B 109.5
H4A C4 H4C 109.5
H4B C4 H4C 109.5
Rh1 C1A H1AA 61.5
Rh1 C1A H1AB 77.1
Rh1 C1A H1AC 170.7
C2 C1A Rh1 73.4(10)
C2 C1A H1AA 109.5
C2 C1A H1AB 109.5
C2 C1A H1AC 109.5
H1AA C1A H1AB 109.5
H1AA C1A H1AC 109.5
H1AB C1A H1AC 109.5
C2 C3A H3AA 109.5
C2 C3A H3AB 109.5
C2 C3A H3AC 109.5
H3AA C3A H3AB 109.5
H3AA C3A H3AC 109.5
H3AB C3A H3AC 109.5
C2 C4A H0AA 109.5
C2 C4A H2AA 109.5
C2 C4A H4AA 109.5
H0AA C4A H2AA 109.5
H0AA C4A H4AA 109.5
H2AA C4A H4AA 109.5

loop_
_geom_bond_atom_site_label_1
_geom_bond_atom_site_label_2
_geom_bond_distance
Rh1 P1 2.1830(14)
Rh1 P2 2.1914(14)
Rh1 C2 2.442(7)
Rh1 H2A 1.8055
Rh1 H2B 1.7877
Rh1 C1 2.362(14)
Rh1 H1A 1.9203
Rh1 C1A 2.38(3)
Rh1 H1AA 2.0939
Rh1A P1A 2.1841(14)
Rh1A P2A 2.1887(15)
Rh1A C2B 2.438(8)
Rh1A H2D 1.7964
Rh1A H2C 1.7978
Rh1A C1C 2.403(19)
Rh1A H1AD 2.0859
Rh1A C1B 2.390(14)
Rh1A H1D 1.9807
P1A C5A 1.844(6)
P1A C13A 1.839(5)
P1A C7A 1.843(13)
P1A C7B 1.859(11)
P2A C6A 1.847(6)
P2A C19A 1.845(6)
P2A C25A 1.838(9)
P2A C25B 1.859(15)
C2B H2D 1.0000
C2B H2C 1.0000
C2B C1C 1.544(16)
C2B C3C 1.500(19)
C2B C4C 1.526(18)
C2B C1B 1.558(15)
C2B C3B 1.493(17)
C2B C4B 1.526(17)
C5A H5AA 0.9900
C5A H5AB 0.9900
C5A C6A 1.530(8)
C6A H6AA 0.9900
C6A H6AB 0.9900
C13A H13A 1.0000
C13A C14A 1.538(7)
C13A C18A 1.532(8)
C14A H14C 0.9900
C14A H14D 0.9900
C14A C15A 1.533(8)
C15A H15C 0.9900
C15A H15D 0.9900
C15A C16A 1.529(9)
C16A H16C 0.9900
C16A H16D 0.9900
C16A C17A 1.519(8)
C17A H17C 0.9900
C17A H17D 0.9900
C17A C18A 1.541(8)
C18A H18C 0.9900
C18A H18D 0.9900
C19A H19A 1.0000
C19A C20A 1.538(7)
C19A C24A 1.536(8)
C20A H20C 0.9900
C20A H20D 0.9900
C20A C21A 1.530(8)
C21A H21C 0.9900
C21A H21D 0.9900
C21A C22A 1.520(9)
C22A H22C 0.9900
C22A H22D 0.9900
C22A C23A 1.510(8)
C23A H23C 0.9900
C23A H23D 0.9900
C23A C24A 1.540(7)
C24A H24C 0.9900
C24A H24D 0.9900
C1C H1AD 0.9800
C1C H1AE 0.9800
C1C H1AF 0.9800
C3C H3AD 0.9800
C3C H3AE 0.9800
C3C H3AF 0.9800
C4C H4AD 0.9800
C4C H4AE 0.9800
C4C H4AF 0.9800
C7A H7A 1.0000
C7A C8A 1.528(14)
C7A C12A 1.541(13)
C8A H8AA 0.9900
C8A H8AB 0.9900
C8A C9A 1.528(13)
C9A H9AA 0.9900
C9A H9AB 0.9900
C9A C10A 1.543(14)
C10A H10C 0.9900
C10A H10D 0.9900
C10A C11A 1.521(14)
C11A H11C 0.9900
C11A H11D 0.9900
C11A C12A 1.532(13)
C12A H12C 0.9900
C12A H12D 0.9900
C25A H25A 1.0000
C25A C26A 1.533(12)
C25A C30A 1.549(11)
C26A H26C 0.9900
C26A H26D 0.9900
C26A C27A 1.538(11)
C27A H27C 0.9900
C27A H27D 0.9900
C27A C28A 1.532(12)
C28A H28C 0.9900
C28A H28D 0.9900
C28A C29A 1.539(12)
C29A H29C 0.9900
C29A H29D 0.9900
C29A C30A 1.543(11)
C30A H30C 0.9900
C30A H30D 0.9900
C1B H1D 0.9800
C1B H1E 0.9800
C1B H1F 0.9800
C3B H3D 0.9800
C3B H3E 0.9800
C3B H3F 0.9800
C4B H4D 0.9800
C4B H4E 0.9800
C4B H4F 0.9800
C7B H7B 1.0000
C7B C8B 1.536(12)
C7B C12B 1.537(12)
C8B H8BA 0.9900
C8B H8BB 0.9900
C8B C9B 1.521(12)
C9B H9BA 0.9900
C9B H9BB 0.9900
C9B C10B 1.533(13)
C10B H10E 0.9900
C10B H10F 0.9900
C10B C11B 1.525(12)
C11B H11E 0.9900
C11B H11F 0.9900
C11B C12B 1.527(12)
C12B H12E 0.9900
C12B H12F 0.9900
C25B H25B 1.0000
C25B C26B 1.544(14)
C25B C30B 1.547(14)
C26B H26E 0.9900
C26B H26F 0.9900
C26B C27B 1.541(14)
C27B H27E 0.9900
C27B H27F 0.9900
C27B C28B 1.537(14)
C28B H28E 0.9900
C28B H28F 0.9900
C28B C29B 1.532(14)
C29B H29E 0.9900
C29B H29F 0.9900
C29B C30B 1.537(14)
C30B H30E 0.9900
C30B H30F 0.9900
P1 C5 1.845(6)
P1 C7 1.842(6)
P1 C13 1.842(5)
P2 C6 1.846(6)
P2 C19 1.843(6)
P2 C25 1.854(6)
F4 C38 1.349(7)
F4A C38A 1.352(7)
F5 C38 1.339(7)
F5A C38A 1.320(7)
F6 C38 1.338(8)
F6A C38A 1.333(8)
F7 C45 1.338(8)
F7A C45A 1.348(8)
F8 C45 1.318(8)
F8A C45A 1.351(8)
F9 C45 1.349(8)
F9A C45A 1.324(7)
F10 C46 1.329(8)
F10A C46A 1.334(7)
F11 C46 1.337(10)
F11A C46A 1.337(9)
F12 C46 1.323(9)
F12A C46A 1.341(8)
F16A C54A 1.328(8)
F17A C54A 1.314(8)
F18A C54A 1.319(8)
F19 C61 1.324(7)
F19A C61A 1.330(7)
F20 C61 1.343(9)
F20A C61A 1.338(8)
F21 C61 1.348(8)
F21A C61A 1.329(9)
F22 C62 1.354(8)
F22A C62A 1.357(7)
F23 C62 1.341(9)
F23A C62A 1.334(9)
F24 C62 1.326(8)
F24A C62A 1.330(8)
C2 H2A 1.0000
C2 H2B 1.0000
C2 C1 1.551(13)
C2 C3 1.528(13)
C2 C4 1.516(13)
C2 C1A 1.561(17)
C2 C3A 1.534(19)
C2 C4A 1.521(19)
C5 H5B 0.9900
C5 H5A 0.9900
C5 C6 1.538(8)
C6 H6A 0.9900
C6 H6B 0.9900
C7 H7 1.0000
C7 C8 1.541(7)
C7 C12 1.531(9)
C8 H8A 0.9900
C8 H8B 0.9900
C8 C9 1.539(9)
C9 H9A 0.9900
C9 H9B 0.9900
C9 C10 1.536(11)
C10 H10A 0.9900
C10 H10B 0.9900
C10 C11 1.525(10)
C11 H11A 0.9900
C11 H11B 0.9900
C11 C12 1.535(9)
C12 H12A 0.9900
C12 H12B 0.9900
C13 H13 1.0000
C13 C14 1.538(7)
C13 C18 1.533(8)
C14 H14A 0.9900
C14 H14B 0.9900
C14 C15 1.534(8)
C15 H15A 0.9900
C15 H15B 0.9900
C15 C16 1.512(9)
C16 H16A 0.9900
C16 H16B 0.9900
C16 C17 1.532(8)
C17 H17A 0.9900
C17 H17B 0.9900
C17 C18 1.532(7)
C18 H18A 0.9900
C18 H18B 0.9900
C19 H19 1.0000
C19 C20 1.526(8)
C19 C24 1.542(8)
C20 H20A 0.9900
C20 H20B 0.9900
C20 C21 1.530(8)
C21 H21A 0.9900
C21 H21B 0.9900
C21 C22 1.531(9)
C22 H22A 0.9900
C22 H22B 0.9900
C22 C23 1.530(9)
C23 H23A 0.9900
C23 H23B 0.9900
C23 C24 1.520(8)
C24 H24A 0.9900
C24 H24B 0.9900
C25 H25 1.0000
C25 C26 1.528(9)
C25 C30 1.523(8)
C26 H26B 0.9900
C26 H26A 0.9900
C26 C27 1.530(10)
C27 H27A 0.9900
C27 H27B 0.9900
C27 C28 1.505(10)
C28 H28A 0.9900
C28 H28B 0.9900
C28 C29 1.506(11)
C29 H29A 0.9900
C29 H29B 0.9900
C29 C30 1.535(9)
C30 H30A 0.9900
C30 H30B 0.9900
C31 C32 1.402(8)
C31 C36 1.408(7)
C31 B1 1.655(8)
C31A C32A 1.408(7)
C31A C36A 1.399(7)
C31A B1A 1.630(8)
C32 H32 0.9500
C32 C33 1.382(8)
C32A H32A 0.9500
C32A C33A 1.391(8)
C33 C34 1.382(8)
C33 C37 1.502(8)
C33A C34A 1.378(8)
C33A C37A 1.505(8)
C34 H34 0.9500
C34 C35 1.386(8)
C34A H34A 0.9500
C34A C35A 1.405(8)
C35 C36 1.377(8)
C35 C38 1.495(8)
C35A C36A 1.392(8)
C35A C38A 1.491(7)
C36 H36 0.9500
C36A H36A 0.9500
C37 F1 1.356(9)
C37 F2 1.329(10)
C37 F3 1.315(9)
C37 F1AA 1.368(11)
C37 F2AA 1.324(10)
C37 F3AA 1.336(11)
C37A F1A 1.350(10)
C37A F2A 1.340(11)
C37A F3A 1.297(10)
C37A F1B 1.324(9)
C37A F2B 1.328(10)
C37A F3B 1.370(9)
C39 C40 1.398(8)
C39 C44 1.394(8)
C39 B1 1.638(8)
C39A C40A 1.404(8)
C39A C44A 1.398(8)
C39A B1A 1.637(7)
C40 H40 0.9500
C40 C41 1.388(8)
C40A H40A 0.9500
C40A C41A 1.392(8)
C41 C42 1.398(9)
C41 C45 1.486(8)
C41A C42A 1.380(8)
C41A C45A 1.499(8)
C42 H42 0.9500
C42 C43 1.395(8)
C42A H42A 0.9500
C42A C43A 1.386(8)
C43 C44 1.387(8)
C43 C46 1.499(9)
C43A C44A 1.397(8)
C43A C46A 1.496(8)
C44 H44 0.9500
C44A H44A 0.9500
C47 C48 1.393(8)
C47 C52 1.400(8)
C47 B1 1.643(8)
C47A C48A 1.409(7)
C47A C52A 1.408(7)
C47A B1A 1.639(8)
C48 H48 0.9500
C48 C49 1.402(8)
C48A H48A 0.9500
C48A C49A 1.404(8)
C49 C50 1.383(8)
C49 C53 1.500(8)
C49A C50A 1.392(8)
C49A C53A 1.491(8)
C50 H50 0.9500
C50 C51 1.393(8)
C50A H50A 0.9500
C50A C51A 1.376(8)
C51 C52 1.390(8)
C51 C54 1.492(8)
C51A C52A 1.393(8)
C51A C54A 1.497(8)
C52 H52 0.9500
C52A H52A 0.9500
C53 F13 1.337(11)
C53 F14 1.371(12)
C53 F15 1.344(12)
C53 F13B 1.370(10)
C53 F14B 1.311(11)
C53 F15B 1.354(11)
C53A F13A 1.346(9)
C53A F14A 1.396(10)
C53A F15A 1.338(11)
C53A F13C 1.407(11)
C53A F14C 1.313(12)
C53A F15C 1.355(12)
C54 F16 1.327(10)
C54 F17 1.351(10)
C54 F18 1.321(10)
C54 F16B 1.341(10)
C54 F17B 1.306(9)
C54 F18B 1.320(10)
C55 C56 1.400(8)
C55 C60 1.400(8)
C55 B1 1.644(8)
C55A C56A 1.386(8)
C55A C60A 1.402(8)
C55A B1A 1.645(7)
C56 H56 0.9500
C56 C57 1.391(8)
C56A H56A 0.9500
C56A C57A 1.399(8)
C57 C58 1.392(8)
C57 C61 1.494(9)
C57A C58A 1.385(8)
C57A C61A 1.502(8)
C58 H58 0.9500
C58 C59 1.388(8)
C58A H58A 0.9500
C58A C59A 1.379(8)
C59 C60 1.394(8)
C59 C62 1.496(8)
C59A C60A 1.386(8)
C59A C62A 1.501(8)
C60 H60 0.9500
C60A H60A 0.9500
C1 H1A 0.9800
C1 H1B 0.9800
C1 H1C 0.9800
C3 H3A 0.9800
C3 H3B 0.9800
C3 H3C 0.9800
C4 H4A 0.9800
C4 H4B 0.9800
C4 H4C 0.9800
C1A H1AA 0.9800
C1A H1AB 0.9800
C1A H1AC 0.9800
C3A H3AA 0.9800
C3A H3AB 0.9800
C3A H3AC 0.9800
C4A H0AA 0.9800
C4A H2AA 0.9800
C4A H4AA 0.9800

loop_
_geom_torsion_atom_site_label_1
_geom_torsion_atom_site_label_2
_geom_torsion_atom_site_label_3
_geom_torsion_atom_site_label_4
_geom_torsion
Rh1 P1 C5 C6 -28.3(4)
Rh1 P1 C7 C8 59.7(5)
Rh1 P1 C7 C12 -64.6(5)
Rh1 P1 C13 C14 -54.2(5)
Rh1 P1 C13 C18 178.9(4)
Rh1 P2 C6 C5 -29.9(4)
Rh1 P2 C19 C20 -170.1(4)
Rh1 P2 C19 C24 -44.0(5)
Rh1 P2 C25 C26 -40.8(5)
Rh1 P2 C25 C30 82.2(5)
Rh1A P1A C5A C6A -29.2(4)
Rh1A P1A C13A C14A -49.2(5)
Rh1A P1A C13A C18A -175.9(4)
Rh1A P1A C7A C8A -41(2)
Rh1A P1A C7A C12A 85(2)
Rh1A P1A C7B C8B -60.0(16)
Rh1A P1A C7B C12B 60.5(15)
Rh1A P2A C6A C5A -30.0(4)
Rh1A P2A C19A C20A -48.3(5)
Rh1A P2A C19A C24A -175.4(3)
Rh1A P2A C25A C26A -40.9(11)
Rh1A P2A C25A C30A 83.4(12)
Rh1A P2A C25B C26B -67.7(18)
Rh1A P2A C25B C30B 51.7(19)
P1A C5A C6A P2A 35.7(5)
P1A C13A C14A C15A 173.0(4)
P1A C13A C18A C17A -174.8(4)
P1A C7A C8A C9A -176.0(15)
P1A C7A C12A C11A 177.3(17)
P1A C7B C8B C9B 176.3(11)
P1A C7B C12B C11B -173.8(11)
P2A C19A C20A C21A 174.4(5)
P2A C19A C24A C23A -177.6(4)
P2A C25A C26A C27A -174.2(9)
P2A C25A C30A C29A 177.6(11)
P2A C25B C26B C27B 176.3(15)
P2A C25B C30B C29B -176.0(17)
C5A P1A C13A C14A 74.1(5)
C5A P1A C13A C18A -52.6(5)
C5A P1A C7A C8A -166.4(16)
C5A P1A C7A C12A -40(2)
C5A P1A C7B C8B 175.6(13)
C5A P1A C7B C12B -63.9(15)
C6A P2A C19A C20A 74.8(5)
C6A P2A C19A C24A -52.3(5)
C6A P2A C25A C26A -165.5(9)
C6A P2A C25A C30A -41.1(13)
C6A P2A C25B C26B 169.0(15)
C6A P2A C25B C30B -71.7(18)
C13A P1A C5A C6A -152.1(4)
C13A P1A C7A C8A 79(2)
C13A P1A C7A C12A -155(2)
C13A P1A C7B C8B 63.5(15)
C13A P1A C7B C12B -176.1(13)
C13A C14A C15A C16A 55.9(7)
C14A C13A C18A C17A 57.5(6)
C14A C15A C16A C17A -54.2(7)
C15A C16A C17A C18A 53.8(8)
C16A C17A C18A C13A -55.2(7)
C18A C13A C14A C15A -58.1(7)
C19A P2A C6A C5A -153.2(4)
C19A P2A C25A C26A 80.0(10)
C19A P2A C25A C30A -155.7(11)
C19A P2A C25B C26B 58.2(17)
C19A P2A C25B C30B 177.5(16)
C19A C20A C21A C22A 56.6(7)
C20A C19A C24A C23A 55.0(6)
C20A C21A C22A C23A -55.9(7)
C21A C22A C23A C24A 54.3(7)
C22A C23A C24A C19A -53.6(7)
C24A C19A C20A C21A -56.7(7)
C3C C2B C1C Rh1A -107(2)
C4C C2B C1C Rh1A 131.2(18)
C7A P1A C5A C6A 95.3(12)
C7A P1A C13A C14A -169.0(9)
C7A P1A C13A C18A 64.3(9)
C7A C8A C9A C10A -53(2)
C8A C7A C12A C11A -58(3)
C8A C9A C10A C11A 52(3)
C9A C10A C11A C12A -48(4)
C10A C11A C12A C7A 50(3)
C12A C7A C8A C9A 58(2)
C25A P2A C6A C5A 93.9(7)
C25A P2A C19A C20A -168.6(6)
C25A P2A C19A C24A 64.3(6)
C25A C26A C27A C28A -60.8(15)
C26A C25A C30A C29A -58.3(17)
C26A C27A C28A C29A 60.4(17)
C27A C28A C29A C30A -59(2)
C28A C29A C30A C25A 57(2)
C30A C25A C26A C27A 60.4(15)
C3B C2B C1B Rh1A -128.9(16)
C4B C2B C1B Rh1A 105.6(15)
C7B P1A C5A C6A 97.6(8)
C7B P1A C13A C14A -175.5(7)
C7B P1A C13A C18A 57.8(7)
C7B C8B C9B C10B -59.3(19)
C8B C7B C12B C11B -52.3(19)
C8B C9B C10B C11B 60(2)
C9B C10B C11B C12B -63(2)
C10B C11B C12B C7B 61(2)
C12B C7B C8B C9B 54(2)
C25B P2A C6A C5A 98.5(9)
C25B P2A C19A C20A -178.9(8)
C25B P2A C19A C24A 54.0(8)
C25B C26B C27B C28B -55(3)
C26B C25B C30B C29B -56(3)
C26B C27B C28B C29B 54(3)
C27B C28B C29B C30B -55(3)
C28B C29B C30B C25B 58(3)
C30B C25B C26B C27B 54(3)
P1 C5 C6 P2 35.1(5)
P1 C7 C8 C9 -177.4(5)
P1 C7 C12 C11 177.6(5)
P1 C13 C14 C15 173.8(4)
P1 C13 C18 C17 -176.7(4)
P2 C19 C20 C21 -174.7(4)
P2 C19 C24 C23 173.2(4)
P2 C25 C26 C27 -175.7(5)
P2 C25 C30 C29 179.1(5)
C5 P1 C7 C8 -64.8(5)
C5 P1 C7 C12 170.9(5)
C5 P1 C13 C14 69.0(5)
C5 P1 C13 C18 -58.0(5)
C6 P2 C19 C20 -46.6(5)
C6 P2 C19 C24 79.5(5)
C6 P2 C25 C26 -165.4(4)
C6 P2 C25 C30 -42.4(5)
C7 P1 C5 C6 97.9(4)
C7 P1 C13 C14 -178.9(4)
C7 P1 C13 C18 54.1(5)
C7 C8 C9 C10 56.8(8)
C8 C7 C12 C11 53.1(8)
C8 C9 C10 C11 -59.3(8)
C9 C10 C11 C12 57.9(9)
C10 C11 C12 C7 -55.8(9)
C12 C7 C8 C9 -53.0(8)
C13 P1 C5 C6 -150.4(4)
C13 P1 C7 C8 -178.3(4)
C13 P1 C7 C12 57.4(5)
C13 C14 C15 C16 57.5(7)
C14 C13 C18 C17 55.7(6)
C14 C15 C16 C17 -55.8(7)
C15 C16 C17 C18 54.8(7)
C16 C17 C18 C13 -54.6(7)
C18 C13 C14 C15 -57.4(7)
C19 P2 C6 C5 -153.7(4)
C19 P2 C25 C26 81.6(5)
C19 P2 C25 C30 -155.4(5)
C19 C20 C21 C22 -56.2(7)
C20 C19 C24 C23 -58.7(7)
C20 C21 C22 C23 54.2(8)
C21 C22 C23 C24 -55.2(8)
C22 C23 C24 C19 57.5(7)
C24 C19 C20 C21 58.1(7)
C25 P2 C6 C5 95.8(4)
C25 P2 C19 C20 66.6(5)
C25 P2 C19 C24 -167.3(4)
C25 C26 C27 C28 -56.9(9)
C26 C25 C30 C29 -58.2(7)
C26 C27 C28 C29 55.2(9)
C27 C28 C29 C30 -55.6(8)
C28 C29 C30 C25 57.6(8)
C30 C25 C26 C27 58.1(8)
C31 C32 C33 C34 1.1(9)
C31 C32 C33 C37 178.4(5)
C31A C32A C33A C34A 1.0(8)
C31A C32A C33A C37A 179.3(5)
C32 C31 C36 C35 0.6(8)
C32 C31 B1 C39 -148.8(5)
C32 C31 B1 C47 89.5(6)
C32 C31 B1 C55 -32.2(7)
C32 C33 C34 C35 0.7(9)
C32 C33 C37 F1 44.5(9)
C32 C33 C37 F2 161.2(8)
C32 C33 C37 F3 -73.8(10)
C32 C33 C37 F1AA -106.1(10)
C32 C33 C37 F2AA 13.6(12)
C32 C33 C37 F3AA 139.0(10)
C32A C31A C36A C35A 2.4(8)
C32A C31A B1A C39A -151.2(5)
C32A C31A B1A C47A 87.5(6)
C32A C31A B1A C55A -33.8(7)
C32A C33A C34A C35A 1.3(8)
C32A C33A C37A F1A 42.3(10)
C32A C33A C37A F2A 157.7(9)
C32A C33A C37A F3A -78.5(11)
C32A C33A C37A F1B 7.7(10)
C32A C33A C37A F2B 132.6(8)
C32A C33A C37A F3B -110.4(8)
C33 C34 C35 C36 -1.9(9)
C33 C34 C35 C38 176.1(5)
C33A C34A C35A C36A -1.6(8)
C33A C34A C35A C38A 175.6(5)
C34 C33 C37 F1 -138.2(8)
C34 C33 C37 F2 -21.4(10)
C34 C33 C37 F3 103.6(9)
C34 C33 C37 F1AA 71.3(11)
C34 C33 C37 F2AA -169.1(11)
C34 C33 C37 F3AA -43.6(11)
C34 C35 C36 C31 1.2(9)
C34 C35 C38 F4 43.9(8)
C34 C35 C38 F5 163.8(5)
C34 C35 C38 F6 -73.9(7)
C34A C33A C37A F1A -139.3(9)
C34A C33A C37A F2A -23.9(10)
C34A C33A C37A F3A 99.9(11)
C34A C33A C37A F1B -173.9(8)
C34A C33A C37A F2B -48.9(10)
C34A C33A C37A F3B 68.0(9)
C34A C35A C36A C31A -0.3(8)
C34A C35A C38A F4A 42.0(7)
C34A C35A C38A F5A 161.9(6)
C34A C35A C38A F6A -74.1(7)
C36 C31 C32 C33 -1.8(8)
C36 C31 B1 C39 36.4(7)
C36 C31 B1 C47 -85.3(6)
C36 C31 B1 C55 153.1(5)
C36 C35 C38 F4 -138.1(6)
C36 C35 C38 F5 -18.2(8)
C36 C35 C38 F6 104.1(7)
C36A C31A C32A C33A -2.7(8)
C36A C31A B1A C39A 34.3(7)
C36A C31A B1A C47A -87.0(6)
C36A C31A B1A C55A 151.7(5)
C36A C35A C38A F4A -140.7(5)
C36A C35A C38A F5A -20.8(8)
C36A C35A C38A F6A 103.2(7)
C37 C33 C34 C35 -176.6(5)
C37A C33A C34A C35A -177.1(5)
C38 C35 C36 C31 -176.7(5)
C38A C35A C36A C31A -177.5(5)
C39 C40 C41 C42 1.3(9)
C39 C40 C41 C45 180.0(5)
C39A C40A C41A C42A -0.5(9)
C39A C40A C41A C45A 177.8(5)
C40 C39 C44 C43 -1.6(8)
C40 C39 B1 C31 40.1(7)
C40 C39 B1 C47 157.7(5)
C40 C39 B1 C55 -81.5(6)
C40 C41 C42 C43 -1.3(9)
C40 C41 C45 F7 38.2(8)
C40 C41 C45 F8 -80.9(8)
C40 C41 C45 F9 155.5(6)
C40A C39A C44A C43A -1.8(8)
C40A C39A B1A C31A 35.9(7)
C40A C39A B1A C47A 153.3(5)
C40A C39A B1A C55A -87.3(6)
C40A C41A C42A C43A 0.2(9)
C40A C41A C45A F7A 59.1(7)
C40A C41A C45A F8A -58.0(7)
C40A C41A C45A F9A 180.0(6)
C41 C42 C43 C44 -0.1(9)
C41 C42 C43 C46 179.1(6)
C41A C42A C43A C44A -0.7(9)
C41A C42A C43A C46A 179.1(6)
C42 C41 C45 F7 -143.1(6)
C42 C41 C45 F8 97.8(7)
C42 C41 C45 F9 -25.8(8)
C42 C43 C44 C39 1.6(9)
C42 C43 C46 F10 -7.2(10)
C42 C43 C46 F11 -126.7(7)
C42 C43 C46 F12 114.7(7)
C42A C41A C45A F7A -122.7(6)
C42A C41A C45A F8A 120.3(6)
C42A C41A C45A F9A -1.7(9)
C42A C43A C44A C39A 1.6(9)
C42A C43A C46A F10A 3.2(9)
C42A C43A C46A F11A -117.1(7)
C42A C43A C46A F12A 123.9(6)
C44 C39 C40 C41 0.1(8)
C44 C39 B1 C31 -146.9(5)
C44 C39 B1 C47 -29.3(7)
C44 C39 B1 C55 91.5(6)
C44 C43 C46 F10 172.0(6)
C44 C43 C46 F11 52.4(9)
C44 C43 C46 F12 -66.1(9)
C44A C39A C40A C41A 1.3(8)
C44A C39A B1A C31A -151.0(5)
C44A C39A B1A C47A -33.6(7)
C44A C39A B1A C55A 85.8(6)
C44A C43A C46A F10A -176.9(6)
C44A C43A C46A F11A 62.8(7)
C44A C43A C46A F12A -56.2(8)
C45 C41 C42 C43 -180.0(6)
C45A C41A C42A C43A -178.0(6)
C46 C43 C44 C39 -177.6(6)
C46A C43A C44A C39A -178.3(5)
C47 C48 C49 C50 -1.7(9)
C47 C48 C49 C53 177.8(5)
C47A C48A C49A C50A -0.2(9)
C47A C48A C49A C53A 179.4(5)
C48 C47 C52 C51 -2.7(9)
C48 C47 B1 C31 -90.9(6)
C48 C47 B1 C39 146.7(5)
C48 C47 B1 C55 30.9(7)
C48 C49 C50 C51 -1.0(9)
C48 C49 C53 F13 -26(2)
C48 C49 C53 F14 90.4(13)
C48 C49 C53 F15 -152.7(16)
C48 C49 C53 F13B -50.4(12)
C48 C49 C53 F14B 70.4(18)
C48 C49 C53 F15B -164.3(14)
C48A C47A C52A C51A -1.8(8)
C48A C47A B1A C31A -88.6(6)
C48A C47A B1A C39A 148.5(5)
C48A C47A B1A C55A 34.0(7)
C48A C49A C50A C51A -1.8(9)
C48A C49A C53A F13A -23.3(10)
C48A C49A C53A F14A 91.0(8)
C48A C49A C53A F15A -152.9(10)
C48A C49A C53A F13C -53.6(11)
C48A C49A C53A F14C 67.4(12)
C48A C49A C53A F15C -162.5(12)
C49 C50 C51 C52 1.7(9)
C49 C50 C51 C54 -177.3(6)
C49A C50A C51A C52A 1.9(9)
C49A C50A C51A C54A -176.4(5)
C50 C49 C53 F13 154(2)
C50 C49 C53 F14 -90.1(14)
C50 C49 C53 F15 26.8(17)
C50 C49 C53 F13B 129.0(12)
C50 C49 C53 F14B -110.1(18)
C50 C49 C53 F15B 15.2(16)
C50 C51 C52 C47 0.1(10)
C50 C51 C54 F16 -171.4(10)
C50 C51 C54 F17 69.2(10)
C50 C51 C54 F18 -49.1(11)
C50 C51 C54 F16B -138.6(8)
C50 C51 C54 F17B 104.0(10)
C50 C51 C54 F18B -20.7(11)
C50A C49A C53A F13A 156.4(9)
C50A C49A C53A F14A -89.4(8)
C50A C49A C53A F15A 26.7(12)
C50A C49A C53A F13C 126.0(10)
C50A C49A C53A F14C -112.9(12)
C50A C49A C53A F15C 17.2(14)
C50A C51A C52A C47A -0.1(9)
C50A C51A C54A F16A -141.7(6)
C50A C51A C54A F17A 99.0(7)
C50A C51A C54A F18A -23.0(9)
C52 C47 C48 C49 3.5(8)
C52 C47 B1 C31 85.6(6)
C52 C47 B1 C39 -36.8(7)
C52 C47 B1 C55 -152.6(5)
C52 C51 C54 F16 9.5(12)
C52 C51 C54 F17 -109.9(10)
C52 C51 C54 F18 131.8(10)
C52 C51 C54 F16B 42.4(10)
C52 C51 C54 F17B -75.1(10)
C52 C51 C54 F18B 160.2(9)
C52A C47A C48A C49A 2.0(8)
C52A C47A B1A C31A 88.3(6)
C52A C47A B1A C39A -34.6(7)
C52A C47A B1A C55A -149.0(5)
C52A C51A C54A F16A 40.0(8)
C52A C51A C54A F17A -79.4(8)
C52A C51A C54A F18A 158.6(6)
C53 C49 C50 C51 179.5(6)
C53A C49A C50A C51A 178.6(5)
C54 C51 C52 C47 179.2(6)
C54A C51A C52A C47A 178.2(5)
C55 C56 C57 C58 -0.8(9)
C55 C56 C57 C61 -178.3(5)
C55A C56A C57A C58A 0.9(9)
C55A C56A C57A C61A -176.9(6)
C56 C55 C60 C59 1.9(8)
C56 C55 B1 C31 -33.8(7)
C56 C55 B1 C39 88.2(6)
C56 C55 B1 C47 -151.2(5)
C56 C57 C58 C59 1.7(9)
C56 C57 C61 F19 -173.8(5)
C56 C57 C61 F20 63.9(7)
C56 C57 C61 F21 -53.6(8)
C56A C55A C60A C59A 0.4(8)
C56A C55A B1A C31A -29.6(7)
C56A C55A B1A C39A 93.8(6)
C56A C55A B1A C47A -146.9(5)
C56A C57A C58A C59A 0.4(9)
C56A C57A C61A F19A 175.6(6)
C56A C57A C61A F20A -64.6(8)
C56A C57A C61A F21A 53.7(8)
C57 C58 C59 C60 -0.7(9)
C57 C58 C59 C62 -178.1(6)
C57A C58A C59A C60A -1.4(9)
C57A C58A C59A C62A -179.6(6)
C58 C57 C61 F19 8.6(9)
C58 C57 C61 F20 -113.7(6)
C58 C57 C61 F21 128.8(6)
C58 C59 C60 C55 -1.1(9)
C58 C59 C62 F22 -124.3(6)
C58 C59 C62 F23 118.4(6)
C58 C59 C62 F24 -4.2(9)
C58A C57A C61A F19A -2.3(9)
C58A C57A C61A F20A 117.5(6)
C58A C57A C61A F21A -124.2(6)
C58A C59A C60A C55A 1.0(9)
C58A C59A C62A F22A -144.1(6)
C58A C59A C62A F23A 99.6(7)
C58A C59A C62A F24A -25.6(8)
C60 C55 C56 C57 -1.0(8)
C60 C55 B1 C31 152.5(5)
C60 C55 B1 C39 -85.4(6)
C60 C55 B1 C47 35.1(7)
C60 C59 C62 F22 58.2(8)
C60 C59 C62 F23 -59.1(8)
C60 C59 C62 F24 178.3(6)
C60A C55A C56A C57A -1.3(8)
C60A C55A B1A C31A 156.7(5)
C60A C55A B1A C39A -80.0(6)
C60A C55A B1A C47A 39.3(6)
C60A C59A C62A F22A 37.6(8)
C60A C59A C62A F23A -78.6(7)
C60A C59A C62A F24A 156.1(6)
C61 C57 C58 C59 179.1(6)
C61A C57A C58A C59A 178.3(6)
C62 C59 C60 C55 176.4(6)
C62A C59A C60A C55A 179.2(5)
B1 C31 C32 C33 -176.9(5)
B1 C31 C36 C35 175.8(5)
B1 C39 C40 C41 173.7(5)
B1 C39 C44 C43 -174.9(5)
B1 C47 C48 C49 -179.8(5)
B1 C47 C52 C51 -179.5(5)
B1 C55 C56 C57 -175.0(5)
B1 C55 C60 C59 176.0(5)
B1A C31A C32A C33A -177.6(5)
B1A C31A C36A C35A 177.3(5)
B1A C39A C40A C41A 174.8(5)
B1A C39A C44A C43A -175.4(5)
B1A C47A C48A C49A 179.1(5)
B1A C47A C52A C51A -179.0(5)
B1A C55A C56A C57A -175.3(5)
B1A C55A C60A C59A 174.6(5)
C3 C2 C1 Rh1 -128.2(11)
C4 C2 C1 Rh1 105.4(12)
C3A C2 C1A Rh1 -106(2)
C4A C2 C1A Rh1 128(2)
